data_4347490
loop_
_publ_author_name
'Hinz, Alexander'
'Schulz, Axel'
'Villinger, Alexander'

_publ_section_title
;
 Synthesis of Heavy Cyclodipnictadiphosphanes [ClE(\m-P-Ter)]2 [E = P, As,
 Sb, or Bi; Ter = 2,6-bis(2,4,6-trimethylphenyl)phenyl].
;
_journal_issue 7
_journal_name_full 'Inorganic chemistry'
_journal_page_first 3692
_journal_page_last 3699
_journal_paper_doi 10.1021/acs.inorgchem.6b00218
_journal_volume 55
_journal_year 2016
_chemical_formula_moiety 'C48 H50 As2 Cl2 P2, 0.11 (C H2 Cl2)'
_chemical_formula_sum 'C48.11 H50.22 As2 Cl2.22 P2'
_chemical_formula_weight 918.98
_space_group_crystal_system monoclinic
_space_group_IT_number 14
_space_group_name_Hall '-P 2ybc'
_space_group_name_H-M_alt 'P 1 21/c 1'
_atom_sites_solution_hydrogens geom
_audit_creation_method SHELXL-2013
_cell_angle_alpha 90
_cell_angle_beta 101.628(3)
_cell_angle_gamma 90
_cell_formula_units_Z 8
_cell_length_a 25.4408(10)
_cell_length_b 14.2572(6)
_cell_length_c 24.9872(12)
_cell_measurement_reflns_used 2503
_cell_measurement_temperature 123(2)
_cell_measurement_theta_max 21.33
_cell_measurement_theta_min 2.44
_cell_volume 8877.2(7)
_computing_cell_refinement 'Bruker Apex V7.51A'
_computing_data_collection 'Bruker Apex V7.51A'
_computing_data_reduction 'Bruker SAINT'
_computing_molecular_graphics 'ORTEP-3v2.01 (Farrugia, 1997)'
_computing_publication_material SHELXL-2013
_computing_structure_refinement 'SHELXL-2013 (Sheldrick, 2013)'
_computing_structure_solution 'SHELXS-2013 (Sheldrick, 2013)'
_diffrn_ambient_temperature 123(2)
_diffrn_measured_fraction_theta_full 0.999
_diffrn_measured_fraction_theta_max 0.999
_diffrn_measurement_device_type 'Bruker Apex Kappa-II-CCD-diffractometer'
_diffrn_measurement_method 'phi and omega scans'
_diffrn_radiation_monochromator graphite
_diffrn_radiation_source 'sealed tube'
_diffrn_radiation_type MoK\a
_diffrn_radiation_wavelength 0.71073
_diffrn_reflns_av_R_equivalents 0.2065
_diffrn_reflns_av_unetI/netI 0.1617
_diffrn_reflns_Laue_measured_fraction_full 0.999
_diffrn_reflns_Laue_measured_fraction_max 0.999
_diffrn_reflns_limit_h_max 30
_diffrn_reflns_limit_h_min -30
_diffrn_reflns_limit_k_max 17
_diffrn_reflns_limit_k_min -17
_diffrn_reflns_limit_l_max 30
_diffrn_reflns_limit_l_min -30
_diffrn_reflns_number 90032
_diffrn_reflns_point_group_measured_fraction_full 0.999
_diffrn_reflns_point_group_measured_fraction_max 0.999
_diffrn_reflns_theta_full 25.242
_diffrn_reflns_theta_max 25.500
_diffrn_reflns_theta_min 1.646
_exptl_absorpt_coefficient_mu 1.744
_exptl_absorpt_correction_T_max 0.7456
_exptl_absorpt_correction_T_min 0.6521
_exptl_absorpt_correction_type multi-scan
_exptl_absorpt_process_details '(SADABS; Sheldrick, 2004)'
_exptl_crystal_colour colourless
_exptl_crystal_density_diffrn 1.375
_exptl_crystal_description block
_exptl_crystal_F_000 3781
_exptl_crystal_size_max 0.140
_exptl_crystal_size_mid 0.060
_exptl_crystal_size_min 0.060
_refine_diff_density_max 0.574
_refine_diff_density_min -0.534
_refine_diff_density_rms 0.111
_refine_ls_extinction_method none
_refine_ls_goodness_of_fit_ref 1.000
_refine_ls_hydrogen_treatment constr
_refine_ls_matrix_type full
_refine_ls_number_parameters 1111
_refine_ls_number_reflns 16515
_refine_ls_number_restraints 297
_refine_ls_restrained_S_all 0.993
_refine_ls_R_factor_all 0.1518
_refine_ls_R_factor_gt 0.0609
_refine_ls_shift/su_max 0.000
_refine_ls_shift/su_mean 0.000
_refine_ls_structure_factor_coef Fsqd
_refine_ls_weighting_details 'w=1/[\s^2^(Fo^2^)+(0.0332P)^2^+1.2314P] where P=(Fo^2^+2Fc^2^)/3'
_refine_ls_weighting_scheme calc
_refine_ls_wR_factor_gt 0.1073
_refine_ls_wR_factor_ref 0.1393
_reflns_Friedel_coverage 0.000
_reflns_number_gt 8556
_reflns_number_total 16515
_reflns_threshold_expression 'I > 2\s(I)'
_cod_data_source_file ic6b00218_si_002.cif
_cod_data_source_block ah323a_2_Ter2P2As2Cl2
_cod_original_sg_symbol_H-M 'P 21/c'
_cod_database_code 4347490
_shelx_space_group_comment
;
The symmetry employed for this shelxl refinement is uniquely defined
by the following loop, which should always be used as a source of
symmetry information in preference to the above space-group names.
They are only intended as comments.
;
_shelx_estimated_absorpt_t_min 0.792
_shelx_estimated_absorpt_t_max 0.903
_shelxl_version_number 2013-4

loop_
_space_group_symop_operation_xyz
'x, y, z'
'-x, y+1/2, -z+1/2'
'-x, -y, -z'
'x, -y-1/2, z-1/2'

loop_
_atom_site_label
_atom_site_type_symbol
_atom_site_fract_x
_atom_site_fract_y
_atom_site_fract_z
_atom_site_U_iso_or_equiv
_atom_site_adp_type
_atom_site_occupancy
_atom_site_site_symmetry_order
_atom_site_calc_flag
_atom_site_refinement_flags_posn
_atom_site_refinement_flags_adp
_atom_site_refinement_flags_occupancy
_atom_site_disorder_assembly
_atom_site_disorder_group
As1 As 0.39638(3) 0.30574(5) 0.34249(3) 0.02647(18) Uani 1 1 d . . . . .
As2 As 0.29909(3) 0.31751(5) 0.24224(3) 0.02779(19) Uani 1 1 d . . . . .
As3A As 0.09284(3) 0.79437(7) 0.13548(3) 0.0227(2) Uani 0.974(2) 1 d D . P . .
As3B As 0.1044(11) 0.849(3) 0.1447(12) 0.0227(2) Uani 0.026(2) 1 d D . P . .
As4A As 0.18728(3) 0.84290(7) 0.23268(3) 0.0239(2) Uani 0.974(2) 1 d D . P . .
As4B As 0.1914(14) 0.797(3) 0.2373(14) 0.0239(2) Uani 0.026(2) 1 d D . P . .
Cl1 Cl 0.45900(7) 0.41232(12) 0.37365(8) 0.0366(5) Uani 1 1 d . . . . .
Cl2 Cl 0.29712(7) 0.17465(11) 0.28130(8) 0.0377(5) Uani 1 1 d . . . . .
Cl3A Cl 0.0621(1) 0.6547(1) 0.1028(1) 0.0356(5) Uani 0.974(2) 1 d D . P . .
Cl4A Cl 0.1526(1) 0.9812(1) 0.1961(1) 0.0355(5) Uani 0.974(2) 1 d D . P . .
Cl3B Cl 0.073(3) 0.714(4) 0.105(3) 0.0356(5) Uani 0.0259(19) 1 d D . P . .
Cl4B Cl 0.160(3) 0.944(3) 0.214(3) 0.0355(5) Uani 0.0259(19) 1 d D . P . .
P1 P 0.32296(7) 0.40853(12) 0.32077(7) 0.0233(4) Uani 1 1 d . . . . .
P2 P 0.39207(7) 0.32975(12) 0.24882(8) 0.0277(4) Uani 1 1 d . . . . .
P3 P 0.18440(7) 0.75600(11) 0.15256(7) 0.0207(4) Uani 1 1 d . . . . .
P4 P 0.10818(7) 0.75743(11) 0.22911(7) 0.0203(4) Uani 1 1 d . . . . .
C1 C 0.2740(2) 0.3827(4) 0.3637(3) 0.0218(15) Uani 1 1 d . . . . .
C2 C 0.2183(3) 0.3908(4) 0.3406(3) 0.0248(16) Uani 1 1 d . . . . .
C3 C 0.1812(3) 0.3843(5) 0.3744(3) 0.0339(18) Uani 1 1 d . . . . .
H3 H 0.1439 0.3903 0.3593 0.041 Uiso 1 1 calc R U . . .
C4 C 0.1980(3) 0.3694(5) 0.4299(3) 0.0367(19) Uani 1 1 d . . . . .
H4 H 0.1723 0.3654 0.4526 0.044 Uiso 1 1 calc R U . . .
C5 C 0.2516(3) 0.3604(5) 0.4524(3) 0.0350(18) Uani 1 1 d . . . . .
H5 H 0.2624 0.3489 0.4904 0.042 Uiso 1 1 calc R U . . .
C6 C 0.2904(3) 0.3678(4) 0.4206(3) 0.0260(16) Uani 1 1 d . . . . .
C7 C 0.1974(2) 0.4011(4) 0.2807(3) 0.0228(15) Uani 1 1 d . . . . .
C8 C 0.1716(2) 0.3231(4) 0.2512(3) 0.0264(16) Uani 1 1 d . . . . .
C9 C 0.1526(3) 0.3310(5) 0.1952(3) 0.0297(17) Uani 1 1 d . . . . .
H9 H 0.1361 0.2784 0.1753 0.036 Uiso 1 1 calc R U . . .
C10 C 0.1572(3) 0.4156(5) 0.1676(3) 0.0353(18) Uani 1 1 d . . . . .
C11 C 0.1815(3) 0.4913(5) 0.1975(3) 0.0345(18) Uani 1 1 d . . . . .
H11 H 0.1845 0.5489 0.1793 0.041 Uiso 1 1 calc R U . . .
C12 C 0.2018(3) 0.4856(4) 0.2539(3) 0.0269(16) Uani 1 1 d . . . . .
C13 C 0.1642(3) 0.2313(4) 0.2791(3) 0.0350(18) Uani 1 1 d . . . . .
H13A H 0.1358 0.2383 0.3001 0.052 Uiso 1 1 calc R U . . .
H13B H 0.1978 0.2139 0.3037 0.052 Uiso 1 1 calc R U . . .
H13C H 0.1540 0.1822 0.2514 0.052 Uiso 1 1 calc R U . . .
C14 C 0.1354(3) 0.4226(5) 0.1070(3) 0.046(2) Uani 1 1 d . . . . .
H14A H 0.0985 0.4465 0.1007 0.070 Uiso 1 1 calc R U . . .
H14B H 0.1356 0.3604 0.0904 0.070 Uiso 1 1 calc R U . . .
H14C H 0.1578 0.4655 0.0906 0.070 Uiso 1 1 calc R U . . .
C15 C 0.2251(3) 0.5730(4) 0.2827(3) 0.0320(18) Uani 1 1 d . . . . .
H15A H 0.2018 0.6265 0.2698 0.048 Uiso 1 1 calc R U . . .
H15B H 0.2609 0.5841 0.2750 0.048 Uiso 1 1 calc R U . . .
H15C H 0.2279 0.5654 0.3222 0.048 Uiso 1 1 calc R U . . .
C16 C 0.3473(2) 0.3608(5) 0.4491(3) 0.0259(16) Uani 1 1 d . . . . .
C17 C 0.3697(3) 0.2724(5) 0.4629(3) 0.0285(17) Uani 1 1 d . . . . .
C18 C 0.4206(3) 0.2669(5) 0.4962(3) 0.0317(17) Uani 1 1 d . . . . .
H18 H 0.4360 0.2070 0.5057 0.038 Uiso 1 1 calc R U . . .
C19 C 0.4499(3) 0.3475(5) 0.5160(3) 0.0355(18) Uani 1 1 d . . . . .
C20 C 0.4275(3) 0.4335(5) 0.5018(3) 0.0304(17) Uani 1 1 d . . . . .
H20 H 0.4466 0.4887 0.5152 0.037 Uiso 1 1 calc R U . . .
C21 C 0.3769(3) 0.4409(5) 0.4679(3) 0.0260(16) Uani 1 1 d . . . . .
C22 C 0.3391(3) 0.1840(4) 0.4430(3) 0.0380(19) Uani 1 1 d . . . . .
H22A H 0.3078 0.1784 0.4602 0.057 Uiso 1 1 calc R U . . .
H22B H 0.3625 0.1295 0.4528 0.057 Uiso 1 1 calc R U . . .
H22C H 0.3272 0.1867 0.4033 0.057 Uiso 1 1 calc R U . . .
C23 C 0.5041(3) 0.3372(5) 0.5534(3) 0.049(2) Uani 1 1 d . . . . .
H23A H 0.5031 0.3659 0.5889 0.074 Uiso 1 1 calc R U . . .
H23B H 0.5313 0.3686 0.5372 0.074 Uiso 1 1 calc R U . . .
H23C H 0.5130 0.2705 0.5586 0.074 Uiso 1 1 calc R U . . .
C24 C 0.3558(3) 0.5378(4) 0.4511(3) 0.0317(17) Uani 1 1 d . . . . .
H24A H 0.3679 0.5568 0.4179 0.048 Uiso 1 1 calc R U . . .
H24B H 0.3694 0.5823 0.4806 0.048 Uiso 1 1 calc R U . . .
H24C H 0.3165 0.5371 0.4440 0.048 Uiso 1 1 calc R U . . .
C25A C 0.4113(9) 0.2170(12) 0.2208(6) 0.0233(17) Uani 0.722(14) 1 d D U P A 1
C26A C 0.4486(5) 0.1524(9) 0.2489(5) 0.0281(17) Uani 0.722(14) 1 d D U P A 1
C27A C 0.4595(7) 0.0717(10) 0.2215(5) 0.028(2) Uani 0.722(14) 1 d D U P A 1
H27A H 0.4837 0.0266 0.2406 0.034 Uiso 0.722(14) 1 calc R U P A 1
C28A C 0.4364(9) 0.0554(11) 0.1676(5) 0.029(2) Uani 0.722(14) 1 d D U P A 1
H28A H 0.4442 -0.0005 0.1500 0.034 Uiso 0.722(14) 1 calc R U P A 1
C29A C 0.4017(7) 0.1213(11) 0.1394(6) 0.029(2) Uani 0.722(14) 1 d D U P A 1
H29A H 0.3867 0.1118 0.1017 0.034 Uiso 0.722(14) 1 calc R U P A 1
C30A C 0.3884(6) 0.2015(9) 0.1655(5) 0.0266(16) Uani 0.722(14) 1 d D U P A 1
C31A C 0.4791(5) 0.1622(9) 0.3070(5) 0.0303(19) Uani 0.722(14) 1 d D U P A 1
C32A C 0.4683(5) 0.1017(10) 0.3475(5) 0.033(2) Uani 0.722(14) 1 d D U P A 1
C33A C 0.5007(5) 0.1071(9) 0.4000(5) 0.039(2) Uani 0.722(14) 1 d D U P A 1
H33A H 0.4938 0.0669 0.4281 0.047 Uiso 0.722(14) 1 calc R U P A 1
C34A C 0.5428(4) 0.1714(9) 0.4111(5) 0.042(3) Uani 0.722(14) 1 d D U P A 1
C35A C 0.5523(4) 0.2300(9) 0.3709(5) 0.039(2) Uani 0.722(14) 1 d D U P A 1
H35A H 0.5810 0.2736 0.3791 0.047 Uiso 0.722(14) 1 calc R U P A 1
C36A C 0.5213(4) 0.2279(8) 0.3183(5) 0.032(2) Uani 0.722(14) 1 d D U P A 1
C37A C 0.4254(6) 0.0288(10) 0.3359(6) 0.037(3) Uani 0.722(14) 1 d D U P A 1
H37A H 0.3909 0.0588 0.3211 0.056 Uiso 0.722(14) 1 calc R U P A 1
H37B H 0.4233 -0.0043 0.3697 0.056 Uiso 0.722(14) 1 calc R U P A 1
H37C H 0.4340 -0.0161 0.3092 0.056 Uiso 0.722(14) 1 calc R U P A 1
C38A C 0.5783(5) 0.1731(10) 0.4679(5) 0.061(4) Uani 0.722(14) 1 d D U P A 1
H38A H 0.5562 0.1636 0.4953 0.092 Uiso 0.722(14) 1 calc R U P A 1
H38B H 0.5966 0.2338 0.4740 0.092 Uiso 0.722(14) 1 calc R U P A 1
H38C H 0.6051 0.1229 0.4709 0.092 Uiso 0.722(14) 1 calc R U P A 1
C39A C 0.5326(5) 0.2973(9) 0.2772(5) 0.039(3) Uani 0.722(14) 1 d D U P A 1
H39A H 0.5315 0.2656 0.2422 0.059 Uiso 0.722(14) 1 calc R U P A 1
H39B H 0.5682 0.3249 0.2900 0.059 Uiso 0.722(14) 1 calc R U P A 1
H39C H 0.5054 0.3469 0.2724 0.059 Uiso 0.722(14) 1 calc R U P A 1
C40A C 0.3549(5) 0.2733(9) 0.1304(6) 0.0305(18) Uani 0.722(14) 1 d D U P A 1
C41A C 0.2991(5) 0.2583(12) 0.1111(10) 0.034(2) Uani 0.722(14) 1 d D U P A 1
C42A C 0.2691(5) 0.3242(10) 0.0765(7) 0.038(2) Uani 0.722(14) 1 d D U P A 1
H42A H 0.2318 0.3136 0.0637 0.045 Uiso 0.722(14) 1 calc R U P A 1
C43A C 0.2920(5) 0.4042(8) 0.0603(6) 0.040(2) Uani 0.722(14) 1 d D U P A 1
C44A C 0.3465(5) 0.4181(8) 0.0785(6) 0.038(2) Uani 0.722(14) 1 d D U P A 1
H44A H 0.3627 0.4723 0.0666 0.045 Uiso 0.722(14) 1 calc R U P A 1
C45A C 0.3787(5) 0.3546(9) 0.1140(6) 0.032(2) Uani 0.722(14) 1 d D U P A 1
C46A C 0.2703(8) 0.171(2) 0.1262(16) 0.041(3) Uani 0.722(14) 1 d D U P A 1
H46A H 0.2651 0.1267 0.0958 0.062 Uiso 0.722(14) 1 calc R U P A 1
H46B H 0.2354 0.1896 0.1338 0.062 Uiso 0.722(14) 1 calc R U P A 1
H46C H 0.2920 0.1423 0.1588 0.062 Uiso 0.722(14) 1 calc R U P A 1
C47A C 0.2586(6) 0.4730(8) 0.0211(6) 0.045(3) Uani 0.722(14) 1 d D U P A 1
H47A H 0.2519 0.4470 -0.0160 0.067 Uiso 0.722(14) 1 calc R U P A 1
H47B H 0.2781 0.5325 0.0217 0.067 Uiso 0.722(14) 1 calc R U P A 1
H47C H 0.2243 0.4840 0.0322 0.067 Uiso 0.722(14) 1 calc R U P A 1
C48A C 0.4379(5) 0.3715(11) 0.1305(7) 0.041(3) Uani 0.722(14) 1 d D U P A 1
H48A H 0.4470 0.3870 0.1695 0.062 Uiso 0.722(14) 1 calc R U P A 1
H48B H 0.4481 0.4237 0.1092 0.062 Uiso 0.722(14) 1 calc R U P A 1
H48C H 0.4574 0.3148 0.1237 0.062 Uiso 0.722(14) 1 calc R U P A 1
C25B C 0.406(2) 0.224(3) 0.2123(14) 0.0233(17) Uani 0.278(14) 1 d D . P A 2
C26B C 0.4446(13) 0.161(2) 0.2392(10) 0.0281(17) Uani 0.278(14) 1 d D . P A 2
C27B C 0.4580(18) 0.084(3) 0.2098(13) 0.028(2) Uani 0.278(14) 1 d D . P A 2
H27B H 0.4867 0.0443 0.2264 0.034 Uiso 0.278(14) 1 calc R U P A 2
C28B C 0.431(2) 0.064(3) 0.1574(14) 0.029(2) Uani 0.278(14) 1 d D . P A 2
H28B H 0.4400 0.0103 0.1389 0.034 Uiso 0.278(14) 1 calc R U P A 2
C29B C 0.3912(19) 0.125(3) 0.1323(13) 0.029(2) Uani 0.278(14) 1 d D . P A 2
H29B H 0.3702 0.1090 0.0975 0.034 Uiso 0.278(14) 1 calc R U P A 2
C30B C 0.3815(16) 0.208(2) 0.1575(12) 0.0266(16) Uani 0.278(14) 1 d D . P A 2
C31B C 0.4807(12) 0.177(2) 0.2942(10) 0.0303(19) Uani 0.278(14) 1 d D . P A 2
C32B C 0.4742(13) 0.125(3) 0.3395(10) 0.033(2) Uani 0.278(14) 1 d D . P A 2
C33B C 0.5121(12) 0.136(2) 0.3884(10) 0.039(2) Uani 0.278(14) 1 d D . P A 2
H33B H 0.5108 0.0960 0.4187 0.047 Uiso 0.278(14) 1 calc R U P A 2
C34B C 0.5516(12) 0.204(2) 0.3927(10) 0.042(3) Uani 0.278(14) 1 d D . P A 2
C35B C 0.5555(10) 0.258(2) 0.3483(10) 0.039(2) Uani 0.278(14) 1 d D . P A 2
H35B H 0.5836 0.3026 0.3514 0.047 Uiso 0.278(14) 1 calc R U P A 2
C36B C 0.5197(12) 0.249(2) 0.2989(10) 0.032(2) Uani 0.278(14) 1 d D . P A 2
C37B C 0.4297(15) 0.056(3) 0.3375(15) 0.037(3) Uani 0.278(14) 1 d D . P A 2
H37D H 0.4137 0.0638 0.3698 0.056 Uiso 0.278(14) 1 calc R U P A 2
H37E H 0.4438 -0.0081 0.3370 0.056 Uiso 0.278(14) 1 calc R U P A 2
H37F H 0.4022 0.0665 0.3045 0.056 Uiso 0.278(14) 1 calc R U P A 2
C38B C 0.5894(13) 0.220(2) 0.4472(11) 0.061(4) Uani 0.278(14) 1 d D . P A 2
H38D H 0.5685 0.2307 0.4755 0.092 Uiso 0.278(14) 1 calc R U P A 2
H38E H 0.6123 0.2741 0.4448 0.092 Uiso 0.278(14) 1 calc R U P A 2
H38F H 0.6119 0.1639 0.4566 0.092 Uiso 0.278(14) 1 calc R U P A 2
C39B C 0.5245(14) 0.310(2) 0.2512(12) 0.039(3) Uani 0.278(14) 1 d D . P A 2
H39D H 0.5133 0.2746 0.2172 0.059 Uiso 0.278(14) 1 calc R U P A 2
H39E H 0.5618 0.3301 0.2546 0.059 Uiso 0.278(14) 1 calc R U P A 2
H39F H 0.5014 0.3652 0.2507 0.059 Uiso 0.278(14) 1 calc R U P A 2
C40B C 0.3437(12) 0.276(2) 0.1238(15) 0.0305(18) Uani 0.278(14) 1 d D . P A 2
C41B C 0.2883(13) 0.253(3) 0.107(3) 0.034(2) Uani 0.278(14) 1 d D . P A 2
C42B C 0.2541(12) 0.313(3) 0.072(2) 0.038(2) Uani 0.278(14) 1 d D . P A 2
H42B H 0.2169 0.2987 0.0629 0.045 Uiso 0.278(14) 1 calc R U P A 2
C43B C 0.2731(11) 0.392(2) 0.0509(15) 0.040(2) Uani 0.278(14) 1 d D . P A 2
C44B C 0.3267(11) 0.415(2) 0.0677(15) 0.038(2) Uani 0.278(14) 1 d D . P A 2
H44B H 0.3395 0.4716 0.0543 0.045 Uiso 0.278(14) 1 calc R U P A 2
C45B C 0.3630(11) 0.359(2) 0.1040(16) 0.032(2) Uani 0.278(14) 1 d D . P A 2
C46B C 0.2638(19) 0.167(5) 0.129(4) 0.041(3) Uani 0.278(14) 1 d D . P A 2
H46D H 0.2740 0.1106 0.1108 0.062 Uiso 0.278(14) 1 calc R U P A 2
H46E H 0.2246 0.1726 0.1211 0.062 Uiso 0.278(14) 1 calc R U P A 2
H46F H 0.2770 0.1615 0.1684 0.062 Uiso 0.278(14) 1 calc R U P A 2
C47B C 0.2360(13) 0.454(2) 0.0103(16) 0.045(3) Uani 0.278(14) 1 d D . P A 2
H47D H 0.2564 0.5065 -0.0004 0.067 Uiso 0.278(14) 1 calc R U P A 2
H47E H 0.2072 0.4780 0.0273 0.067 Uiso 0.278(14) 1 calc R U P A 2
H47F H 0.2204 0.4170 -0.0221 0.067 Uiso 0.278(14) 1 calc R U P A 2
C48B C 0.4208(11) 0.386(3) 0.118(2) 0.041(3) Uani 0.278(14) 1 d D . P A 2
H48D H 0.4257 0.4364 0.1453 0.062 Uiso 0.278(14) 1 calc R U P A 2
H48E H 0.4321 0.4089 0.0848 0.062 Uiso 0.278(14) 1 calc R U P A 2
H48F H 0.4426 0.3320 0.1324 0.062 Uiso 0.278(14) 1 calc R U P A 2
C49 C 0.2197(2) 0.8301(4) 0.1114(3) 0.0192(15) Uani 1 1 d . . . . .
C50 C 0.2746(2) 0.8452(4) 0.1326(3) 0.0188(15) Uani 1 1 d . . . . .
C51 C 0.3045(3) 0.9036(4) 0.1050(3) 0.0270(16) Uani 1 1 d . . . . .
H51 H 0.3411 0.9162 0.1202 0.032 Uiso 1 1 calc R U . . .
C52 C 0.2806(3) 0.9426(5) 0.0558(3) 0.0332(18) Uani 1 1 d . . . . .
H52 H 0.3009 0.9830 0.0375 0.040 Uiso 1 1 calc R U . . .
C53 C 0.2278(3) 0.9241(4) 0.0325(3) 0.0294(17) Uani 1 1 d . . . . .
H53 H 0.2121 0.9504 -0.0019 0.035 Uiso 1 1 calc R U . . .
C54 C 0.1971(3) 0.8661(4) 0.0600(3) 0.0243(16) Uani 1 1 d . . . . .
C55 C 0.3035(2) 0.7983(4) 0.1836(3) 0.0253(16) Uani 1 1 d . . . . .
C56 C 0.3183(2) 0.7018(4) 0.1821(3) 0.0232(15) Uani 1 1 d . . . . .
C57 C 0.3471(3) 0.6615(5) 0.2291(3) 0.0320(18) Uani 1 1 d . . . . .
H57 H 0.3574 0.5976 0.2280 0.038 Uiso 1 1 calc R U . . .
C58 C 0.3619(3) 0.7109(5) 0.2783(3) 0.0352(18) Uani 1 1 d . . . . .
C59 C 0.3470(3) 0.8032(5) 0.2786(3) 0.0340(18) Uani 1 1 d . . . . .
H59 H 0.3563 0.8376 0.3117 0.041 Uiso 1 1 calc R U . . .
C60 C 0.3190(2) 0.8486(4) 0.2323(3) 0.0243(16) Uani 1 1 d . . . . .
C61 C 0.3040(3) 0.6453(4) 0.1308(3) 0.0333(18) Uani 1 1 d . . . . .
H61A H 0.3282 0.5915 0.1329 0.050 Uiso 1 1 calc R U . . .
H61B H 0.3073 0.6845 0.0994 0.050 Uiso 1 1 calc R U . . .
H61C H 0.2669 0.6229 0.1263 0.050 Uiso 1 1 calc R U . . .
C62 C 0.3952(3) 0.6638(5) 0.3269(3) 0.052(2) Uani 1 1 d . . . . .
H62A H 0.3946 0.7012 0.3596 0.078 Uiso 1 1 calc R U . . .
H62B H 0.4322 0.6581 0.3216 0.078 Uiso 1 1 calc R U . . .
H62C H 0.3807 0.6013 0.3312 0.078 Uiso 1 1 calc R U . . .
C63 C 0.3066(3) 0.9522(4) 0.2349(3) 0.0315(18) Uani 1 1 d . . . . .
H63A H 0.2716 0.9653 0.2114 0.047 Uiso 1 1 calc R U . . .
H63B H 0.3344 0.9886 0.2222 0.047 Uiso 1 1 calc R U . . .
H63C H 0.3058 0.9696 0.2726 0.047 Uiso 1 1 calc R U . . .
C64 C 0.1415(3) 0.8441(4) 0.0296(3) 0.0248(16) Uani 1 1 d . . . . .
C65 C 0.1016(3) 0.9136(5) 0.0199(3) 0.0283(17) Uani 1 1 d . . . . .
C66 C 0.0517(3) 0.8912(5) -0.0121(2) 0.0278(17) Uani 1 1 d . . . . .
H66 H 0.0244 0.9378 -0.0174 0.033 Uiso 1 1 calc R U . . .
C67 C 0.0399(3) 0.8045(5) -0.0366(3) 0.0359(18) Uani 1 1 d . . . . .
C68 C 0.0800(3) 0.7363(5) -0.0257(3) 0.0378(19) Uani 1 1 d . . . . .
H68 H 0.0726 0.6752 -0.0405 0.045 Uiso 1 1 calc R U . . .
C69 C 0.1301(3) 0.7543(5) 0.0061(3) 0.0283(17) Uani 1 1 d . . . . .
C70 C 0.1118(3) 1.0100(4) 0.0444(3) 0.041(2) Uani 1 1 d . . . . .
H70A H 0.1245 1.0045 0.0840 0.061 Uiso 1 1 calc R U . . .
H70B H 0.0784 1.0463 0.0368 0.061 Uiso 1 1 calc R U . . .
H70C H 0.1390 1.0418 0.0283 0.061 Uiso 1 1 calc R U . . .
C71 C -0.0134(3) 0.7847(5) -0.0732(3) 0.052(2) Uani 1 1 d . . . . .
H71A H -0.0234 0.8374 -0.0983 0.078 Uiso 1 1 calc R U . . .
H71B H -0.0407 0.7765 -0.0509 0.078 Uiso 1 1 calc R U . . .
H71C H -0.0109 0.7273 -0.0941 0.078 Uiso 1 1 calc R U . . .
C72 C 0.1719(3) 0.6771(4) 0.0144(3) 0.0343(18) Uani 1 1 d . . . . .
H72A H 0.1698 0.6419 0.0476 0.051 Uiso 1 1 calc R U . . .
H72B H 0.2077 0.7048 0.0181 0.051 Uiso 1 1 calc R U . . .
H72C H 0.1651 0.6347 -0.0171 0.051 Uiso 1 1 calc R U . . .
C73 C 0.0666(2) 0.8319(4) 0.2648(2) 0.0189(15) Uani 1 1 d . . . . .
C74 C 0.0122(2) 0.8488(4) 0.2417(2) 0.0192(14) Uani 1 1 d . . . . .
C75 C -0.0188(3) 0.8994(4) 0.2726(3) 0.0244(16) Uani 1 1 d . . . . .
H75 H -0.0555 0.9107 0.2575 0.029 Uiso 1 1 calc R U . . .
C76 C 0.0023(3) 0.9324(4) 0.3234(3) 0.0254(16) Uani 1 1 d . . . . .
H76 H -0.0190 0.9686 0.3428 0.031 Uiso 1 1 calc R U . . .
C77 C 0.0556(3) 0.9124(4) 0.3466(3) 0.0268(16) Uani 1 1 d . . . . .
H77 H 0.0701 0.9337 0.3825 0.032 Uiso 1 1 calc R U . . .
C78 C 0.0883(2) 0.8613(4) 0.3179(2) 0.0183(14) Uani 1 1 d . . . . .
C79 C -0.0150(2) 0.8112(5) 0.1879(3) 0.0233(15) Uani 1 1 d . . . . .
C80 C -0.0260(2) 0.8671(5) 0.1414(3) 0.0281(17) Uani 1 1 d . . . . .
C81 C -0.0538(3) 0.8289(5) 0.0925(3) 0.0372(19) Uani 1 1 d . . . . .
H81 H -0.0615 0.8673 0.0608 0.045 Uiso 1 1 calc R U . . .
C82 C -0.0705(3) 0.7365(6) 0.0891(3) 0.038(2) Uani 1 1 d . . . . .
C83 C -0.0607(3) 0.6822(5) 0.1353(3) 0.0371(19) Uani 1 1 d . . . . .
H83 H -0.0733 0.6193 0.1334 0.044 Uiso 1 1 calc R U . . .
C84 C -0.0329(2) 0.7166(4) 0.1844(3) 0.0242(16) Uani 1 1 d . . . . .
C85 C -0.0083(3) 0.9691(5) 0.1445(3) 0.041(2) Uani 1 1 d . . . . .
H85A H 0.0293 0.9733 0.1633 0.061 Uiso 1 1 calc R U . . .
H85B H -0.0307 1.0053 0.1647 0.061 Uiso 1 1 calc R U . . .
H85C H -0.0122 0.9945 0.1075 0.061 Uiso 1 1 calc R U . . .
C86 C -0.0996(3) 0.6966(6) 0.0349(3) 0.068(3) Uani 1 1 d . . . . .
H86A H -0.1126 0.7480 0.0097 0.101 Uiso 1 1 calc R U . . .
H86B H -0.1302 0.6588 0.0407 0.101 Uiso 1 1 calc R U . . .
H86C H -0.0750 0.6571 0.0193 0.101 Uiso 1 1 calc R U . . .
C87 C -0.0228(3) 0.6538(4) 0.2339(3) 0.0360(18) Uani 1 1 d . . . . .
H87A H -0.0346 0.6854 0.2642 0.054 Uiso 1 1 calc R U . . .
H87B H 0.0157 0.6402 0.2443 0.054 Uiso 1 1 calc R U . . .
H87C H -0.0427 0.5951 0.2254 0.054 Uiso 1 1 calc R U . . .
C88 C 0.1439(2) 0.8390(4) 0.3474(2) 0.0189(15) Uani 1 1 d . . . . .
C89 C 0.1573(2) 0.7468(4) 0.3658(2) 0.0225(15) Uani 1 1 d . . . . .
C90 C 0.2095(3) 0.7284(5) 0.3939(3) 0.0306(17) Uani 1 1 d . . . . .
H90 H 0.2184 0.6666 0.4068 0.037 Uiso 1 1 calc R U . . .
C91 C 0.2487(3) 0.7975(5) 0.4035(3) 0.0331(18) Uani 1 1 d . . . . .
C92 C 0.2344(2) 0.8876(5) 0.3858(3) 0.0276(17) Uani 1 1 d . . . . .
H92 H 0.2606 0.9359 0.3928 0.033 Uiso 1 1 calc R U . . .
C93 C 0.1830(2) 0.9096(4) 0.3581(2) 0.0188(14) Uani 1 1 d . . . . .
C94 C 0.1172(2) 0.6679(4) 0.3582(3) 0.0252(16) Uani 1 1 d . . . . .
H94A H 0.1213 0.6302 0.3265 0.038 Uiso 1 1 calc R U . . .
H94B H 0.0808 0.6938 0.3521 0.038 Uiso 1 1 calc R U . . .
H94C H 0.1235 0.6283 0.3909 0.038 Uiso 1 1 calc R U . . .
C95 C 0.3046(3) 0.7747(5) 0.4337(3) 0.057(2) Uani 1 1 d . . . . .
H95A H 0.3243 0.8331 0.4443 0.085 Uiso 1 1 calc R U . . .
H95B H 0.3231 0.7380 0.4100 0.085 Uiso 1 1 calc R U . . .
H95C H 0.3027 0.7383 0.4665 0.085 Uiso 1 1 calc R U . . .
C96 C 0.1712(3) 1.0111(4) 0.3417(3) 0.0334(18) Uani 1 1 d . . . . .
H96A H 0.1595 1.0445 0.3716 0.050 Uiso 1 1 calc R U . . .
H96B H 0.1427 1.0136 0.3089 0.050 Uiso 1 1 calc R U . . .
H96C H 0.2036 1.0407 0.3342 0.050 Uiso 1 1 calc R U . . .
C97 C 0.0083(16) -0.036(5) 0.482(3) 0.083(5) Uiso 0.159(4) 1 d D . P . .
H97A H -0.0137 -0.0276 0.4450 0.099 Uiso 0.159(4) 1 calc R U P . .
H97B H 0.0111 -0.1039 0.4896 0.099 Uiso 0.159(4) 1 calc R U P . .
Cl5 Cl -0.0239(8) 0.0110(13) 0.5249(9) 0.083(5) Uiso 0.159(4) 1 d D . P . .
Cl6 Cl 0.0681(7) 0.0034(11) 0.4818(7) 0.083(5) Uiso 0.159(4) 1 d D . P . .
C98 C 0.4850(18) -0.064(8) 0.479(7) 0.135(19) Uiso 0.067(4) 1 d D . P . .
H98A H 0.4889 -0.0677 0.4408 0.162 Uiso 0.067(4) 1 calc R U P . .
H98B H 0.4919 -0.1282 0.4950 0.162 Uiso 0.067(4) 1 calc R U P . .
Cl7 Cl 0.5313(15) 0.005(4) 0.512(2) 0.135(19) Uiso 0.067(4) 1 d D . P . .
Cl8 Cl 0.4232(16) -0.038(4) 0.480(2) 0.135(19) Uiso 0.067(4) 1 d D . P . .

loop_
_atom_site_aniso_label
_atom_site_aniso_U_11
_atom_site_aniso_U_22
_atom_site_aniso_U_33
_atom_site_aniso_U_23
_atom_site_aniso_U_13
_atom_site_aniso_U_12
As1 0.0216(4) 0.0280(4) 0.0316(4) -0.0014(3) 0.0096(3) 0.0016(3)
As2 0.0259(4) 0.0328(4) 0.0263(4) -0.0047(3) 0.0090(3) 0.0009(3)
As3A 0.0181(4) 0.0313(6) 0.0193(4) 0.0012(4) 0.0048(3) 0.0020(4)
As3B 0.0181(4) 0.0313(6) 0.0193(4) 0.0012(4) 0.0048(3) 0.0020(4)
As4A 0.0200(4) 0.0302(5) 0.0230(4) -0.0033(4) 0.0077(3) -0.0023(4)
As4B 0.0200(4) 0.0302(5) 0.0230(4) -0.0033(4) 0.0077(3) -0.0023(4)
Cl1 0.0225(10) 0.0446(11) 0.0446(12) -0.0129(9) 0.0113(9) -0.0044(8)
Cl2 0.0364(11) 0.0301(10) 0.0495(12) -0.0041(9) 0.0153(9) -0.0046(8)
Cl3A 0.0290(11) 0.0468(12) 0.0325(11) -0.0128(10) 0.0097(9) -0.0106(9)
Cl4A 0.0426(12) 0.0258(11) 0.0414(14) -0.0022(9) 0.0165(10) -0.0004(10)
Cl3B 0.0290(11) 0.0468(12) 0.0325(11) -0.0128(10) 0.0097(9) -0.0106(9)
Cl4B 0.0426(12) 0.0258(11) 0.0414(14) -0.0022(9) 0.0165(10) -0.0004(10)
P1 0.0233(10) 0.0251(10) 0.0241(10) -0.0024(8) 0.0109(8) 0.0010(8)
P2 0.0274(10) 0.0269(10) 0.0333(11) -0.0058(8) 0.0164(9) -0.0013(8)
P3 0.0189(9) 0.0233(9) 0.0210(10) 0.0015(8) 0.0067(8) 0.0003(8)
P4 0.0175(9) 0.0262(10) 0.0186(9) -0.0005(8) 0.0069(7) 0.0023(8)
C1 0.021(4) 0.021(4) 0.026(4) -0.003(3) 0.012(3) -0.003(3)
C2 0.021(4) 0.026(4) 0.028(4) -0.001(3) 0.006(3) 0.003(3)
C3 0.016(4) 0.049(5) 0.040(5) 0.000(4) 0.012(4) 0.000(3)
C4 0.025(4) 0.058(5) 0.031(5) -0.007(4) 0.017(4) -0.009(4)
C5 0.037(5) 0.042(5) 0.029(4) -0.001(4) 0.014(4) -0.006(4)
C6 0.026(4) 0.029(4) 0.025(4) -0.008(3) 0.012(3) -0.010(3)
C7 0.014(3) 0.028(4) 0.027(4) -0.004(3) 0.006(3) 0.004(3)
C8 0.020(4) 0.035(4) 0.027(4) 0.001(3) 0.009(3) 0.004(3)
C9 0.023(4) 0.040(4) 0.027(4) -0.006(3) 0.008(3) -0.008(3)
C10 0.034(4) 0.037(4) 0.036(5) -0.004(4) 0.010(4) 0.003(4)
C11 0.041(5) 0.025(4) 0.038(5) 0.004(4) 0.011(4) -0.002(4)
C12 0.027(4) 0.023(4) 0.031(4) -0.002(3) 0.008(3) 0.005(3)
C13 0.033(4) 0.027(4) 0.045(5) -0.003(4) 0.009(4) -0.008(3)
C14 0.051(5) 0.054(5) 0.030(5) -0.001(4) -0.003(4) 0.005(4)
C15 0.023(4) 0.031(4) 0.040(5) -0.001(3) 0.002(3) 0.005(3)
C16 0.020(4) 0.041(4) 0.019(4) 0.000(3) 0.010(3) 0.001(3)
C17 0.030(4) 0.034(4) 0.024(4) 0.000(3) 0.014(3) -0.001(3)
C18 0.037(4) 0.039(4) 0.022(4) 0.009(3) 0.010(3) 0.009(4)
C19 0.030(4) 0.056(5) 0.020(4) -0.001(4) 0.003(3) 0.003(4)
C20 0.022(4) 0.047(5) 0.023(4) 0.002(3) 0.005(3) -0.001(4)
C21 0.025(4) 0.036(4) 0.022(4) -0.002(3) 0.014(3) -0.004(3)
C22 0.052(5) 0.030(4) 0.034(5) 0.008(3) 0.014(4) 0.002(4)
C23 0.032(5) 0.071(6) 0.040(5) 0.012(4) -0.002(4) 0.004(4)
C24 0.033(4) 0.039(4) 0.025(4) -0.004(3) 0.012(3) -0.005(3)
C25A 0.019(4) 0.024(4) 0.031(4) -0.006(4) 0.015(3) -0.004(3)
C26A 0.019(3) 0.030(4) 0.037(4) -0.007(3) 0.010(3) -0.001(3)
C27A 0.020(3) 0.027(4) 0.041(5) -0.007(4) 0.012(4) 0.004(3)
C28A 0.024(4) 0.025(4) 0.040(5) -0.010(4) 0.014(4) 0.000(3)
C29A 0.030(6) 0.028(3) 0.032(4) -0.010(3) 0.014(3) -0.004(4)
C30A 0.030(4) 0.026(3) 0.028(4) -0.004(3) 0.017(3) -0.003(3)
C31A 0.018(3) 0.031(4) 0.042(4) -0.014(3) 0.007(3) 0.003(3)
C32A 0.022(4) 0.032(5) 0.044(4) -0.009(4) 0.003(3) 0.004(3)
C33A 0.027(5) 0.040(6) 0.048(5) -0.005(4) -0.001(4) 0.004(4)
C34A 0.024(4) 0.045(6) 0.053(5) -0.007(4) -0.005(4) 0.009(4)
C35A 0.021(4) 0.042(5) 0.052(6) -0.010(4) -0.001(4) 0.006(4)
C36A 0.016(3) 0.036(5) 0.044(5) -0.013(4) 0.004(4) 0.007(3)
C37A 0.037(5) 0.031(9) 0.039(5) -0.002(5) -0.002(4) -0.003(5)
C38A 0.045(6) 0.065(9) 0.060(7) -0.010(6) -0.020(6) 0.012(6)
C39A 0.021(5) 0.044(6) 0.056(8) -0.014(6) 0.016(6) -0.002(5)
C40A 0.041(5) 0.029(3) 0.026(4) -0.006(3) 0.017(3) 0.005(3)
C41A 0.047(6) 0.035(4) 0.023(4) -0.005(3) 0.017(5) 0.004(4)
C42A 0.052(6) 0.037(4) 0.025(4) -0.004(4) 0.009(5) 0.006(4)
C43A 0.059(6) 0.035(4) 0.028(5) -0.006(4) 0.011(5) 0.005(5)
C44A 0.059(6) 0.035(4) 0.023(5) -0.004(3) 0.018(5) 0.003(5)
C45A 0.047(6) 0.031(3) 0.022(5) -0.004(3) 0.020(4) 0.002(4)
C46A 0.056(7) 0.042(5) 0.029(5) -0.007(4) 0.015(7) -0.002(5)
C47A 0.067(9) 0.032(6) 0.036(7) -0.003(5) 0.012(6) 0.010(6)
C48A 0.059(7) 0.036(6) 0.034(8) 0.007(5) 0.021(6) -0.010(6)
C25B 0.019(4) 0.024(4) 0.031(4) -0.006(4) 0.015(3) -0.004(3)
C26B 0.019(3) 0.030(4) 0.037(4) -0.007(3) 0.010(3) -0.001(3)
C27B 0.020(3) 0.027(4) 0.041(5) -0.007(4) 0.012(4) 0.004(3)
C28B 0.024(4) 0.025(4) 0.040(5) -0.010(4) 0.014(4) 0.000(3)
C29B 0.030(6) 0.028(3) 0.032(4) -0.010(3) 0.014(3) -0.004(4)
C30B 0.030(4) 0.026(3) 0.028(4) -0.004(3) 0.017(3) -0.003(3)
C31B 0.018(3) 0.031(4) 0.042(4) -0.014(3) 0.007(3) 0.003(3)
C32B 0.022(4) 0.032(5) 0.044(4) -0.009(4) 0.003(3) 0.004(3)
C33B 0.027(5) 0.040(6) 0.048(5) -0.005(4) -0.001(4) 0.004(4)
C34B 0.024(4) 0.045(6) 0.053(5) -0.007(4) -0.005(4) 0.009(4)
C35B 0.021(4) 0.042(5) 0.052(6) -0.010(4) -0.001(4) 0.006(4)
C36B 0.016(3) 0.036(5) 0.044(5) -0.013(4) 0.004(4) 0.007(3)
C37B 0.037(5) 0.031(9) 0.039(5) -0.002(5) -0.002(4) -0.003(5)
C38B 0.045(6) 0.065(9) 0.060(7) -0.010(6) -0.020(6) 0.012(6)
C39B 0.021(5) 0.044(6) 0.056(8) -0.014(6) 0.016(6) -0.002(5)
C40B 0.041(5) 0.029(3) 0.026(4) -0.006(3) 0.017(3) 0.005(3)
C41B 0.047(6) 0.035(4) 0.023(4) -0.005(3) 0.017(5) 0.004(4)
C42B 0.052(6) 0.037(4) 0.025(4) -0.004(4) 0.009(5) 0.006(4)
C43B 0.059(6) 0.035(4) 0.028(5) -0.006(4) 0.011(5) 0.005(5)
C44B 0.059(6) 0.035(4) 0.023(5) -0.004(3) 0.018(5) 0.003(5)
C45B 0.047(6) 0.031(3) 0.022(5) -0.004(3) 0.020(4) 0.002(4)
C46B 0.056(7) 0.042(5) 0.029(5) -0.007(4) 0.015(7) -0.002(5)
C47B 0.067(9) 0.032(6) 0.036(7) -0.003(5) 0.012(6) 0.010(6)
C48B 0.059(7) 0.036(6) 0.034(8) 0.007(5) 0.021(6) -0.010(6)
C49 0.021(4) 0.019(4) 0.020(4) -0.001(3) 0.007(3) 0.005(3)
C50 0.022(4) 0.010(3) 0.026(4) -0.004(3) 0.009(3) -0.003(3)
C51 0.023(4) 0.028(4) 0.033(4) 0.000(3) 0.011(3) -0.002(3)
C52 0.037(5) 0.032(4) 0.037(5) 0.002(4) 0.023(4) -0.005(4)
C53 0.045(5) 0.028(4) 0.019(4) 0.004(3) 0.015(3) 0.004(4)
C54 0.031(4) 0.018(4) 0.027(4) -0.001(3) 0.011(3) 0.006(3)
C55 0.021(4) 0.023(4) 0.034(4) 0.008(3) 0.010(3) -0.002(3)
C56 0.017(3) 0.024(4) 0.028(4) -0.003(3) 0.002(3) -0.001(3)
C57 0.026(4) 0.026(4) 0.046(5) 0.005(4) 0.011(4) 0.002(3)
C58 0.025(4) 0.039(5) 0.041(5) 0.012(4) 0.006(3) -0.004(4)
C59 0.028(4) 0.042(5) 0.033(5) -0.005(4) 0.008(3) -0.012(4)
C60 0.017(4) 0.029(4) 0.029(4) 0.001(3) 0.010(3) -0.003(3)
C61 0.034(4) 0.030(4) 0.036(5) -0.006(3) 0.009(4) 0.004(3)
C62 0.056(6) 0.052(5) 0.043(5) 0.025(4) -0.002(4) 0.000(4)
C63 0.029(4) 0.031(4) 0.035(5) -0.005(3) 0.008(3) -0.004(3)
C64 0.028(4) 0.030(4) 0.018(4) 0.002(3) 0.009(3) 0.000(3)
C65 0.035(4) 0.035(4) 0.016(4) 0.006(3) 0.006(3) 0.010(3)
C66 0.025(4) 0.044(5) 0.015(4) 0.001(3) 0.006(3) 0.009(3)
C67 0.034(4) 0.048(5) 0.026(4) 0.001(4) 0.007(3) 0.009(4)
C68 0.048(5) 0.040(5) 0.027(4) -0.006(4) 0.010(4) 0.007(4)
C69 0.030(4) 0.035(4) 0.021(4) 0.004(3) 0.009(3) 0.009(3)
C70 0.044(5) 0.031(4) 0.047(5) 0.007(4) 0.006(4) 0.019(4)
C71 0.036(5) 0.070(6) 0.046(5) -0.017(4) 0.001(4) 0.007(4)
C72 0.048(5) 0.028(4) 0.027(4) -0.004(3) 0.007(4) 0.010(4)
C73 0.016(4) 0.022(4) 0.020(4) -0.001(3) 0.007(3) -0.004(3)
C74 0.018(4) 0.022(4) 0.019(4) -0.001(3) 0.009(3) -0.003(3)
C75 0.018(4) 0.025(4) 0.033(4) 0.003(3) 0.009(3) 0.006(3)
C76 0.027(4) 0.024(4) 0.030(4) 0.003(3) 0.018(3) 0.004(3)
C77 0.025(4) 0.026(4) 0.028(4) -0.003(3) 0.003(3) -0.004(3)
C78 0.019(4) 0.018(3) 0.019(4) 0.001(3) 0.007(3) -0.002(3)
C79 0.007(3) 0.038(4) 0.027(4) -0.005(3) 0.009(3) -0.001(3)
C80 0.018(4) 0.038(4) 0.030(4) -0.002(3) 0.007(3) 0.003(3)
C81 0.023(4) 0.070(6) 0.019(4) 0.007(4) 0.004(3) 0.015(4)
C82 0.013(4) 0.061(6) 0.041(5) -0.019(4) 0.008(3) -0.003(4)
C83 0.025(4) 0.055(5) 0.035(5) -0.012(4) 0.015(4) -0.008(4)
C84 0.018(4) 0.028(4) 0.028(4) -0.006(3) 0.008(3) 0.000(3)
C85 0.031(4) 0.055(5) 0.036(5) 0.024(4) 0.008(4) 0.012(4)
C86 0.049(6) 0.109(8) 0.042(6) -0.021(5) 0.001(4) -0.009(5)
C87 0.036(4) 0.031(4) 0.040(5) -0.003(4) 0.006(4) -0.010(4)
C88 0.019(4) 0.021(3) 0.019(4) -0.004(3) 0.010(3) 0.002(3)
C89 0.028(4) 0.020(4) 0.018(4) -0.005(3) 0.003(3) -0.002(3)
C90 0.039(5) 0.025(4) 0.025(4) -0.004(3) 0.003(3) 0.013(3)
C91 0.026(4) 0.037(4) 0.031(4) -0.006(4) -0.006(3) 0.013(4)
C92 0.020(4) 0.032(4) 0.030(4) -0.010(3) 0.003(3) -0.003(3)
C93 0.022(4) 0.019(3) 0.015(4) -0.002(3) 0.006(3) -0.004(3)
C94 0.033(4) 0.017(4) 0.025(4) 0.008(3) 0.005(3) 0.000(3)
C95 0.036(5) 0.060(6) 0.063(6) 0.006(5) -0.017(4) 0.009(4)
C96 0.023(4) 0.035(4) 0.039(5) -0.003(4) -0.001(3) -0.004(3)

loop_
_atom_type_symbol
_atom_type_description
_atom_type_scat_dispersion_real
_atom_type_scat_dispersion_imag
_atom_type_scat_source
C C 0.0033 0.0016 'International Tables Vol C Tables 4.2.6.8 and 6.1.1.4'
H H 0.0000 0.0000 'International Tables Vol C Tables 4.2.6.8 and 6.1.1.4'
P P 0.1023 0.0942 'International Tables Vol C Tables 4.2.6.8 and 6.1.1.4'
Cl Cl 0.1484 0.1585 'International Tables Vol C Tables 4.2.6.8 and 6.1.1.4'
As As 0.0499 2.0058 'International Tables Vol C Tables 4.2.6.8 and 6.1.1.4'

loop_
_geom_angle_atom_site_label_1
_geom_angle_atom_site_label_2
_geom_angle_atom_site_label_3
_geom_angle
_geom_angle_site_symmetry_1
_geom_angle_site_symmetry_3
Cl1 As1 P2 97.79(7) . .
Cl1 As1 P1 97.74(7) . .
P2 As1 P1 78.66(6) . .
Cl2 As2 P1 99.37(7) . .
Cl2 As2 P2 98.42(7) . .
P1 As2 P2 79.12(6) . .
As3B As3A Cl3B 163(4) . .
As3B As3A Cl3A 174.6(19) . .
Cl3B As3A Cl3A 11(3) . .
As3B As3A P3 83.4(19) . .
Cl3B As3A P3 98(3) . .
Cl3A As3A P3 96.92(7) . .
As3B As3A P4 87.3(19) . .
Cl3B As3A P4 109(3) . .
Cl3A As3A P4 98.05(7) . .
P3 As3A P4 78.89(6) . .
As3A As3B Cl3B 10(2) . .
As3A As3B P3 76.2(19) . .
Cl3B As3B P3 78(2) . .
As3A As3B Cl4B 146(3) . .
Cl3B As3B Cl4B 155(3) . .
P3 As3B Cl4B 83.4(16) . .
As3A As3B P4 72.7(19) . .
Cl3B As3B P4 83(2) . .
P3 As3B P4 75.8(8) . .
Cl4B As3B P4 76.5(17) . .
As3A As3B Cl4A 163(3) . .
Cl3B As3B Cl4A 170(2) . .
P3 As3B Cl4A 93.1(10) . .
Cl4B As3B Cl4A 16.3(13) . .
P4 As3B Cl4A 91.7(10) . .
As3A As3B As4A 111(2) . .
Cl3B As3B As4A 119(2) . .
P3 As3B As4A 54.0(6) . .
Cl4B As3B As4A 36.2(10) . .
P4 As3B As4A 53.3(5) . .
Cl4A As3B As4A 51.7(6) . .
As4B As4A Cl4B 164(4) . .
As4B As4A Cl4A 162(3) . .
Cl4B As4A Cl4A 8(3) . .
As4B As4A P4 66(3) . .
Cl4B As4A P4 98(3) . .
Cl4A As4A P4 100.09(7) . .
As4B As4A P3 67(3) . .
Cl4B As4A P3 107(3) . .
Cl4A As4A P3 99.93(7) . .
P4 As4A P3 79.24(6) . .
As4B As4A As3B 104(3) . .
Cl4B As4A As3B 62(3) . .
Cl4A As4A As3B 58.4(8) . .
P4 As4A As3B 57.6(7) . .
P3 As4A As3B 56.0(7) . .
As4A As4B P4 97(3) . .
As4A As4B P3 97(3) . .
P4 As4B P3 87.2(13) . .
As4A As4B Cl4B 11(3) . .
P4 As4B Cl4B 86(2) . .
P3 As4B Cl4B 93(2) . .
Cl3B Cl3A As3A 18(5) . .
Cl4B Cl4A As4A 18(6) . .
Cl4B Cl4A As3B 79(7) . .
As4A Cl4A As3B 69.9(7) . .
Cl3A Cl3B As3A 151(8) . .
Cl3A Cl3B As3B 157(6) . .
As3A Cl3B As3B 6.2(13) . .
Cl4A Cl4B As4A 154(9) . .
Cl4A Cl4B As4B 154(9) . .
As4A Cl4B As4B 4.7(12) . .
Cl4A Cl4B As3B 85(7) . .
As4A Cl4B As3B 82(3) . .
As4B Cl4B As3B 78(2) . .
C1 P1 As2 106.7(2) . .
C1 P1 As1 109.9(2) . .
As2 P1 As1 84.68(6) . .
C25B P2 As2 101(2) . .
C25A P2 As2 104.3(8) . .
C25B P2 As1 113.7(14) . .
C25A P2 As1 106.6(5) . .
As2 P2 As1 84.42(6) . .
C49 P3 As4B 116.1(10) . .
C49 P3 As4A 103.9(2) . .
As4B P3 As4A 16.6(10) . .
C49 P3 As3A 110.2(2) . .
As4B P3 As3A 89.9(9) . .
As4A P3 As3A 83.75(6) . .
C49 P3 As3B 98.1(8) . .
As4B P3 As3B 80.4(11) . .
As4A P3 As3B 70.1(8) . .
As3A P3 As3B 20.4(9) . .
C73 P4 As4B 116.8(10) . .
C73 P4 As4A 104.73(19) . .
As4B P4 As4A 16.6(10) . .
C73 P4 As3A 110.8(2) . .
As4B P4 As3A 89.9(9) . .
As4A P4 As3A 83.70(6) . .
C73 P4 As3B 100.5(7) . .
As4B P4 As3B 79.2(11) . .
As4A P4 As3B 69.1(7) . .
As3A P4 As3B 20.0(8) . .
C6 C1 C2 119.2(6) . .
C6 C1 P1 121.2(5) . .
C2 C1 P1 118.9(5) . .
C3 C2 C1 119.4(6) . .
C3 C2 C7 117.9(6) . .
C1 C2 C7 122.7(6) . .
C4 C3 C2 120.5(6) . .
C4 C3 H3 119.7 . .
C2 C3 H3 119.7 . .
C5 C4 C3 120.4(6) . .
C5 C4 H4 119.8 . .
C3 C4 H4 119.8 . .
C4 C5 C6 121.3(7) . .
C4 C5 H5 119.3 . .
C6 C5 H5 119.3 . .
C5 C6 C1 119.1(6) . .
C5 C6 C16 117.2(6) . .
C1 C6 C16 123.7(6) . .
C12 C7 C8 120.1(6) . .
C12 C7 C2 121.4(6) . .
C8 C7 C2 118.5(6) . .
C9 C8 C7 119.3(6) . .
C9 C8 C13 118.9(6) . .
C7 C8 C13 121.8(6) . .
C8 C9 C10 121.1(6) . .
C8 C9 H9 119.4 . .
C10 C9 H9 119.4 . .
C11 C10 C9 118.3(7) . .
C11 C10 C14 121.7(7) . .
C9 C10 C14 120.0(6) . .
C10 C11 C12 122.1(6) . .
C10 C11 H11 118.9 . .
C12 C11 H11 118.9 . .
C7 C12 C11 119.0(6) . .
C7 C12 C15 123.3(6) . .
C11 C12 C15 117.7(6) . .
C8 C13 H13A 109.5 . .
C8 C13 H13B 109.5 . .
H13A C13 H13B 109.5 . .
C8 C13 H13C 109.5 . .
H13A C13 H13C 109.5 . .
H13B C13 H13C 109.5 . .
C10 C14 H14A 109.5 . .
C10 C14 H14B 109.5 . .
H14A C14 H14B 109.5 . .
C10 C14 H14C 109.5 . .
H14A C14 H14C 109.5 . .
H14B C14 H14C 109.5 . .
C12 C15 H15A 109.5 . .
C12 C15 H15B 109.5 . .
H15A C15 H15B 109.5 . .
C12 C15 H15C 109.5 . .
H15A C15 H15C 109.5 . .
H15B C15 H15C 109.5 . .
C21 C16 C17 119.3(6) . .
C21 C16 C6 121.0(6) . .
C17 C16 C6 119.3(6) . .
C18 C17 C16 118.8(6) . .
C18 C17 C22 120.3(6) . .
C16 C17 C22 121.0(6) . .
C17 C18 C19 121.9(6) . .
C17 C18 H18 119.1 . .
C19 C18 H18 119.1 . .
C20 C19 C18 118.6(6) . .
C20 C19 C23 121.8(7) . .
C18 C19 C23 119.6(7) . .
C19 C20 C21 120.6(7) . .
C19 C20 H20 119.7 . .
C21 C20 H20 119.7 . .
C16 C21 C20 120.8(6) . .
C16 C21 C24 121.2(6) . .
C20 C21 C24 118.0(6) . .
C17 C22 H22A 109.5 . .
C17 C22 H22B 109.5 . .
H22A C22 H22B 109.5 . .
C17 C22 H22C 109.5 . .
H22A C22 H22C 109.5 . .
H22B C22 H22C 109.5 . .
C19 C23 H23A 109.5 . .
C19 C23 H23B 109.5 . .
H23A C23 H23B 109.5 . .
C19 C23 H23C 109.5 . .
H23A C23 H23C 109.5 . .
H23B C23 H23C 109.5 . .
C21 C24 H24A 109.5 . .
C21 C24 H24B 109.5 . .
H24A C24 H24B 109.5 . .
C21 C24 H24C 109.5 . .
H24A C24 H24C 109.5 . .
H24B C24 H24C 109.5 . .
C26A C25A C30A 119.5(7) . .
C26A C25A P2 125.6(7) . .
C30A C25A P2 114.7(7) . .
C27A C26A C25A 118.5(7) . .
C27A C26A C31A 115.7(7) . .
C25A C26A C31A 125.8(7) . .
C28A C27A C26A 122.0(8) . .
C28A C27A H27A 119.0 . .
C26A C27A H27A 119.0 . .
C27A C28A C29A 119.3(7) . .
C27A C28A H28A 120.4 . .
C29A C28A H28A 120.4 . .
C28A C29A C30A 120.6(8) . .
C28A C29A H29A 119.7 . .
C30A C29A H29A 119.7 . .
C29A C30A C25A 119.9(7) . .
C29A C30A C40A 116.8(8) . .
C25A C30A C40A 122.9(7) . .
C32A C31A C36A 121.2(8) . .
C32A C31A C26A 120.1(7) . .
C36A C31A C26A 118.5(8) . .
C31A C32A C33A 118.5(8) . .
C31A C32A C37A 122.1(8) . .
C33A C32A C37A 119.3(9) . .
C34A C33A C32A 120.4(10) . .
C34A C33A H33A 119.8 . .
C32A C33A H33A 119.8 . .
C35A C34A C33A 119.8(9) . .
C35A C34A C38A 121.2(10) . .
C33A C34A C38A 119.0(11) . .
C34A C35A C36A 122.2(10) . .
C34A C35A H35A 118.9 . .
C36A C35A H35A 118.9 . .
C35A C36A C31A 117.8(9) . .
C35A C36A C39A 119.1(8) . .
C31A C36A C39A 123.1(8) . .
C32A C37A H37A 109.5 . .
C32A C37A H37B 109.5 . .
H37A C37A H37B 109.5 . .
C32A C37A H37C 109.5 . .
H37A C37A H37C 109.5 . .
H37B C37A H37C 109.5 . .
C34A C38A H38A 109.5 . .
C34A C38A H38B 109.5 . .
H38A C38A H38B 109.5 . .
C34A C38A H38C 109.5 . .
H38A C38A H38C 109.5 . .
H38B C38A H38C 109.5 . .
C36A C39A H39A 109.5 . .
C36A C39A H39B 109.5 . .
H39A C39A H39B 109.5 . .
C36A C39A H39C 109.5 . .
H39A C39A H39C 109.5 . .
H39B C39A H39C 109.5 . .
C45A C40A C41A 119.0(8) . .
C45A C40A C30A 120.4(8) . .
C41A C40A C30A 120.5(7) . .
C42A C41A C40A 119.5(8) . .
C42A C41A C46A 118.1(8) . .
C40A C41A C46A 122.3(8) . .
C43A C42A C41A 121.9(9) . .
C43A C42A H42A 119.0 . .
C41A C42A H42A 119.0 . .
C42A C43A C44A 118.6(9) . .
C42A C43A C47A 120.6(10) . .
C44A C43A C47A 120.7(9) . .
C43A C44A C45A 122.0(8) . .
C43A C44A H44A 119.0 . .
C45A C44A H44A 119.0 . .
C40A C45A C44A 118.9(8) . .
C40A C45A C48A 121.3(8) . .
C44A C45A C48A 119.6(8) . .
C41A C46A H46A 109.5 . .
C41A C46A H46B 109.5 . .
H46A C46A H46B 109.5 . .
C41A C46A H46C 109.5 . .
H46A C46A H46C 109.5 . .
H46B C46A H46C 109.5 . .
C43A C47A H47A 109.5 . .
C43A C47A H47B 109.5 . .
H47A C47A H47B 109.5 . .
C43A C47A H47C 109.5 . .
H47A C47A H47C 109.5 . .
H47B C47A H47C 109.5 . .
C45A C48A H48A 109.5 . .
C45A C48A H48B 109.5 . .
H48A C48A H48B 109.5 . .
C45A C48A H48C 109.5 . .
H48A C48A H48C 109.5 . .
H48B C48A H48C 109.5 . .
C30B C25B C26B 119.5(11) . .
C30B C25B P2 121.9(14) . .
C26B C25B P2 118.6(14) . .
C27B C26B C25B 118.3(11) . .
C27B C26B C31B 115.7(12) . .
C25B C26B C31B 125.0(12) . .
C28B C27B C26B 122.1(12) . .
C28B C27B H27B 118.9 . .
C26B C27B H27B 118.9 . .
C27B C28B C29B 119.0(11) . .
C27B C28B H28B 120.5 . .
C29B C28B H28B 120.5 . .
C28B C29B C30B 120.5(13) . .
C28B C29B H29B 119.8 . .
C30B C29B H29B 119.8 . .
C29B C30B C25B 119.7(11) . .
C29B C30B C40B 116.7(12) . .
C25B C30B C40B 123.6(12) . .
C32B C31B C36B 121.2(11) . .
C32B C31B C26B 120.2(12) . .
C36B C31B C26B 118.6(12) . .
C31B C32B C33B 118.3(12) . .
C31B C32B C37B 122.7(12) . .
C33B C32B C37B 119.1(13) . .
C34B C33B C32B 120.2(14) . .
C34B C33B H33B 119.9 . .
C32B C33B H33B 119.9 . .
C35B C34B C33B 120.1(13) . .
C35B C34B C38B 120.9(15) . .
C33B C34B C38B 119.0(16) . .
C34B C35B C36B 122.1(14) . .
C34B C35B H35B 119.0 . .
C36B C35B H35B 119.0 . .
C35B C36B C31B 117.7(13) . .
C35B C36B C39B 120.8(13) . .
C31B C36B C39B 121.5(13) . .
C32B C37B H37D 109.5 . .
C32B C37B H37E 109.5 . .
H37D C37B H37E 109.5 . .
C32B C37B H37F 109.5 . .
H37D C37B H37F 109.5 . .
H37E C37B H37F 109.5 . .
C34B C38B H38D 109.5 . .
C34B C38B H38E 109.5 . .
H38D C38B H38E 109.5 . .
C34B C38B H38F 109.5 . .
H38D C38B H38F 109.5 . .
H38E C38B H38F 109.5 . .
C36B C39B H39D 109.5 . .
C36B C39B H39E 109.5 . .
H39D C39B H39E 109.5 . .
C36B C39B H39F 109.5 . .
H39D C39B H39F 109.5 . .
H39E C39B H39F 109.5 . .
C45B C40B C41B 119.1(11) . .
C45B C40B C30B 120.6(12) . .
C41B C40B C30B 120.1(11) . .
C42B C41B C40B 119.7(11) . .
C42B C41B C46B 117.9(12) . .
C40B C41B C46B 122.3(12) . .
C43B C42B C41B 121.5(13) . .
C43B C42B H42B 119.2 . .
C41B C42B H42B 119.2 . .
C42B C43B C44B 118.7(12) . .
C42B C43B C47B 121.0(14) . .
C44B C43B C47B 120.3(13) . .
C43B C44B C45B 122.3(12) . .
C43B C44B H44B 118.8 . .
C45B C44B H44B 118.8 . .
C40B C45B C44B 118.5(12) . .
C40B C45B C48B 122.5(13) . .
C44B C45B C48B 118.9(12) . .
C41B C46B H46D 109.5 . .
C41B C46B H46E 109.5 . .
H46D C46B H46E 109.5 . .
C41B C46B H46F 109.5 . .
H46D C46B H46F 109.5 . .
H46E C46B H46F 109.5 . .
C43B C47B H47D 109.5 . .
C43B C47B H47E 109.5 . .
H47D C47B H47E 109.5 . .
C43B C47B H47F 109.5 . .
H47D C47B H47F 109.5 . .
H47E C47B H47F 109.5 . .
C45B C48B H48D 109.5 . .
C45B C48B H48E 109.5 . .
H48D C48B H48E 109.5 . .
C45B C48B H48F 109.5 . .
H48D C48B H48F 109.5 . .
H48E C48B H48F 109.5 . .
C54 C49 C50 119.0(6) . .
C54 C49 P3 124.8(5) . .
C50 C49 P3 116.1(5) . .
C51 C50 C49 120.1(6) . .
C51 C50 C55 117.7(6) . .
C49 C50 C55 122.2(5) . .
C52 C51 C50 119.8(6) . .
C52 C51 H51 120.1 . .
C50 C51 H51 120.1 . .
C51 C52 C53 121.1(6) . .
C51 C52 H52 119.4 . .
C53 C52 H52 119.4 . .
C52 C53 C54 119.8(6) . .
C52 C53 H53 120.1 . .
C54 C53 H53 120.1 . .
C49 C54 C53 119.9(6) . .
C49 C54 C64 124.3(6) . .
C53 C54 C64 115.8(6) . .
C60 C55 C56 119.2(6) . .
C60 C55 C50 121.0(6) . .
C56 C55 C50 119.6(6) . .
C57 C56 C55 118.4(6) . .
C57 C56 C61 120.1(6) . .
C55 C56 C61 121.4(6) . .
C56 C57 C58 122.8(6) . .
C56 C57 H57 118.6 . .
C58 C57 H57 118.6 . .
C59 C58 C57 117.5(7) . .
C59 C58 C62 122.7(7) . .
C57 C58 C62 119.7(7) . .
C58 C59 C60 122.6(7) . .
C58 C59 H59 118.7 . .
C60 C59 H59 118.7 . .
C59 C60 C55 119.4(6) . .
C59 C60 C63 119.6(6) . .
C55 C60 C63 120.9(6) . .
C56 C61 H61A 109.5 . .
C56 C61 H61B 109.5 . .
H61A C61 H61B 109.5 . .
C56 C61 H61C 109.5 . .
H61A C61 H61C 109.5 . .
H61B C61 H61C 109.5 . .
C58 C62 H62A 109.5 . .
C58 C62 H62B 109.5 . .
H62A C62 H62B 109.5 . .
C58 C62 H62C 109.5 . .
H62A C62 H62C 109.5 . .
H62B C62 H62C 109.5 . .
C60 C63 H63A 109.5 . .
C60 C63 H63B 109.5 . .
H63A C63 H63B 109.5 . .
C60 C63 H63C 109.5 . .
H63A C63 H63C 109.5 . .
H63B C63 H63C 109.5 . .
C65 C64 C69 119.1(6) . .
C65 C64 C54 121.1(6) . .
C69 C64 C54 119.6(6) . .
C66 C65 C64 118.7(6) . .
C66 C65 C70 120.3(6) . .
C64 C65 C70 121.0(6) . .
C67 C66 C65 123.3(6) . .
C67 C66 H66 118.4 . .
C65 C66 H66 118.4 . .
C66 C67 C68 116.8(7) . .
C66 C67 C71 121.6(6) . .
C68 C67 C71 121.5(7) . .
C69 C68 C67 122.4(7) . .
C69 C68 H68 118.8 . .
C67 C68 H68 118.8 . .
C68 C69 C64 119.6(6) . .
C68 C69 C72 118.9(6) . .
C64 C69 C72 121.4(6) . .
C65 C70 H70A 109.5 . .
C65 C70 H70B 109.5 . .
H70A C70 H70B 109.5 . .
C65 C70 H70C 109.5 . .
H70A C70 H70C 109.5 . .
H70B C70 H70C 109.5 . .
C67 C71 H71A 109.5 . .
C67 C71 H71B 109.5 . .
H71A C71 H71B 109.5 . .
C67 C71 H71C 109.5 . .
H71A C71 H71C 109.5 . .
H71B C71 H71C 109.5 . .
C69 C72 H72A 109.5 . .
C69 C72 H72B 109.5 . .
H72A C72 H72B 109.5 . .
C69 C72 H72C 109.5 . .
H72A C72 H72C 109.5 . .
H72B C72 H72C 109.5 . .
C78 C73 C74 120.5(5) . .
C78 C73 P4 118.4(4) . .
C74 C73 P4 120.7(5) . .
C73 C74 C75 118.3(6) . .
C73 C74 C79 123.4(5) . .
C75 C74 C79 118.2(5) . .
C76 C75 C74 122.1(6) . .
C76 C75 H75 118.9 . .
C74 C75 H75 118.9 . .
C75 C76 C77 119.1(6) . .
C75 C76 H76 120.5 . .
C77 C76 H76 120.5 . .
C76 C77 C78 121.4(6) . .
C76 C77 H77 119.3 . .
C78 C77 H77 119.3 . .
C73 C78 C77 118.5(6) . .
C73 C78 C88 124.1(5) . .
C77 C78 C88 117.3(6) . .
C80 C79 C84 119.1(6) . .
C80 C79 C74 121.9(6) . .
C84 C79 C74 119.0(6) . .
C79 C80 C81 119.3(6) . .
C79 C80 C85 120.0(6) . .
C81 C80 C85 120.8(6) . .
C82 C81 C80 121.5(7) . .
C82 C81 H81 119.3 . .
C80 C81 H81 119.3 . .
C83 C82 C81 119.1(7) . .
C83 C82 C86 120.8(7) . .
C81 C82 C86 120.1(8) . .
C82 C83 C84 121.5(7) . .
C82 C83 H83 119.3 . .
C84 C83 H83 119.3 . .
C83 C84 C79 119.6(6) . .
C83 C84 C87 119.5(6) . .
C79 C84 C87 120.9(6) . .
C80 C85 H85A 109.5 . .
C80 C85 H85B 109.5 . .
H85A C85 H85B 109.5 . .
C80 C85 H85C 109.5 . .
H85A C85 H85C 109.5 . .
H85B C85 H85C 109.5 . .
C82 C86 H86A 109.5 . .
C82 C86 H86B 109.5 . .
H86A C86 H86B 109.5 . .
C82 C86 H86C 109.5 . .
H86A C86 H86C 109.5 . .
H86B C86 H86C 109.5 . .
C84 C87 H87A 109.5 . .
C84 C87 H87B 109.5 . .
H87A C87 H87B 109.5 . .
C84 C87 H87C 109.5 . .
H87A C87 H87C 109.5 . .
H87B C87 H87C 109.5 . .
C93 C88 C89 119.5(6) . .
C93 C88 C78 120.5(5) . .
C89 C88 C78 120.1(5) . .
C90 C89 C88 118.8(6) . .
C90 C89 C94 118.3(6) . .
C88 C89 C94 122.9(5) . .
C91 C90 C89 122.1(6) . .
C91 C90 H90 119.0 . .
C89 C90 H90 119.0 . .
C92 C91 C90 118.0(6) . .
C92 C91 C95 121.5(7) . .
C90 C91 C95 120.5(6) . .
C91 C92 C93 122.1(6) . .
C91 C92 H92 119.0 . .
C93 C92 H92 119.0 . .
C92 C93 C88 119.6(6) . .
C92 C93 C96 117.8(6) . .
C88 C93 C96 122.6(5) . .
C89 C94 H94A 109.5 . .
C89 C94 H94B 109.5 . .
H94A C94 H94B 109.5 . .
C89 C94 H94C 109.5 . .
H94A C94 H94C 109.5 . .
H94B C94 H94C 109.5 . .
C91 C95 H95A 109.5 . .
C91 C95 H95B 109.5 . .
H95A C95 H95B 109.5 . .
C91 C95 H95C 109.5 . .
H95A C95 H95C 109.5 . .
H95B C95 H95C 109.5 . .
C93 C96 H96A 109.5 . .
C93 C96 H96B 109.5 . .
H96A C96 H96B 109.5 . .
C93 C96 H96C 109.5 . .
H96A C96 H96C 109.5 . .
H96B C96 H96C 109.5 . .
Cl5 C97 Cl6 118(4) . .
Cl5 C97 H97A 107.9 . .
Cl6 C97 H97A 107.9 . .
Cl5 C97 H97B 107.9 . .
Cl6 C97 H97B 107.9 . .
H97A C97 H97B 107.2 . .
C97 Cl5 Cl6 142(9) 3_556 3_556
C97 Cl5 C97 65(9) 3_556 .
Cl6 Cl5 C97 117(2) 3_556 .
C97 Cl5 Cl5 49(7) 3_556 3_556
Cl6 Cl5 Cl5 128(2) 3_556 3_556
C97 Cl5 Cl5 16(2) . 3_556
Cl5 Cl6 C97 13(3) 3_556 .
Cl8 C98 Cl7 118(4) . .
Cl8 C98 H98A 107.8 . .
Cl7 C98 H98A 107.8 . .
Cl8 C98 H98B 107.8 . .
Cl7 C98 H98B 107.8 . .
H98A C98 H98B 107.2 . .
C98 Cl7 Cl8 93(6) 3_656 3_656
C98 Cl7 Cl7 74(5) 3_656 3_656
Cl8 Cl7 Cl7 159(8) 3_656 3_656
C98 Cl7 C98 110(5) 3_656 .
Cl8 Cl7 C98 153(5) 3_656 .
Cl7 Cl7 C98 36(4) 3_656 .
Cl7 Cl8 C98 38(5) 3_656 .

loop_
_geom_bond_atom_site_label_1
_geom_bond_atom_site_label_2
_geom_bond_distance
_geom_bond_site_symmetry_2
As1 Cl1 2.2255(18) .
As1 P2 2.346(2) .
As1 P1 2.3501(18) .
As2 Cl2 2.2635(18) .
As2 P1 2.3286(18) .
As2 P2 2.3444(19) .
As3A As3B 0.84(4) .
As3A Cl3B 1.42(4) .
As3A Cl3A 2.2327(19) .
As3A P3 2.3466(18) .
As3A P4 2.3525(18) .
As3B Cl3B 2.238(11) .
As3B P3 2.40(3) .
As3B Cl4B 2.44(9) .
As3B P4 2.46(3) .
As3B Cl4A 2.47(4) .
As3B As4A 2.72(3) .
As4A As4B 0.67(4) .
As4A Cl4B 1.63(4) .
As4A Cl4A 2.2749(19) .
As4A P4 2.3389(18) .
As4A P3 2.3429(18) .
As4B P4 2.16(3) .
As4B P3 2.17(3) .
As4B Cl4B 2.279(11) .
Cl3A Cl3B 0.89(5) .
Cl4A Cl4B 0.70(5) .
P1 C1 1.838(6) .
P2 C25B 1.83(3) .
P2 C25A 1.858(13) .
P3 C49 1.830(6) .
P4 C73 1.850(6) .
C1 C6 1.415(8) .
C1 C2 1.421(8) .
C2 C3 1.393(8) .
C2 C7 1.492(9) .
C3 C4 1.382(9) .
C3 H3 0.9500 .
C4 C5 1.372(9) .
C4 H4 0.9500 .
C5 C6 1.390(8) .
C5 H5 0.9500 .
C6 C16 1.484(9) .
C7 C12 1.394(8) .
C7 C8 1.419(8) .
C8 C9 1.390(9) .
C8 C13 1.512(8) .
C9 C10 1.406(9) .
C9 H9 0.9500 .
C10 C11 1.386(9) .
C10 C14 1.506(9) .
C11 C12 1.400(9) .
C11 H11 0.9500 .
C12 C15 1.501(8) .
C13 H13A 0.9800 .
C13 H13B 0.9800 .
C13 H13C 0.9800 .
C14 H14A 0.9800 .
C14 H14B 0.9800 .
C14 H14C 0.9800 .
C15 H15A 0.9800 .
C15 H15B 0.9800 .
C15 H15C 0.9800 .
C16 C21 1.395(8) .
C16 C17 1.396(8) .
C17 C18 1.394(9) .
C17 C22 1.512(8) .
C18 C19 1.403(9) .
C18 H18 0.9500 .
C19 C20 1.368(9) .
C19 C23 1.509(9) .
C20 C21 1.397(9) .
C20 H20 0.9500 .
C21 C24 1.510(8) .
C22 H22A 0.9800 .
C22 H22B 0.9800 .
C22 H22C 0.9800 .
C23 H23A 0.9800 .
C23 H23B 0.9800 .
C23 H23C 0.9800 .
C24 H24A 0.9800 .
C24 H24B 0.9800 .
C24 H24C 0.9800 .
C25A C26A 1.404(9) .
C25A C30A 1.406(9) .
C26A C27A 1.395(9) .
C26A C31A 1.510(10) .
C27A C28A 1.376(10) .
C27A H27A 0.9500 .
C28A C29A 1.382(10) .
C28A H28A 0.9500 .
C29A C30A 1.392(9) .
C29A H29A 0.9500 .
C30A C40A 1.497(10) .
C31A C32A 1.398(11) .
C31A C36A 1.411(10) .
C32A C33A 1.403(10) .
C32A C37A 1.492(10) .
C33A C34A 1.395(12) .
C33A H33A 0.9500 .
C34A C35A 1.365(13) .
C34A C38A 1.519(12) .
C35A C36A 1.389(12) .
C35A H35A 0.9500 .
C36A C39A 1.495(12) .
C37A H37A 0.9800 .
C37A H37B 0.9800 .
C37A H37C 0.9800 .
C38A H38A 0.9800 .
C38A H38B 0.9800 .
C38A H38C 0.9800 .
C39A H39A 0.9800 .
C39A H39B 0.9800 .
C39A H39C 0.9800 .
C40A C45A 1.407(9) .
C40A C41A 1.421(10) .
C41A C42A 1.395(10) .
C41A C46A 1.523(10) .
C42A C43A 1.378(11) .
C42A H42A 0.9500 .
C43A C44A 1.384(12) .
C43A C47A 1.521(11) .
C44A C45A 1.409(11) .
C44A H44A 0.9500 .
C45A C48A 1.499(11) .
C46A H46A 0.9800 .
C46A H46B 0.9800 .
C46A H46C 0.9800 .
C47A H47A 0.9800 .
C47A H47B 0.9800 .
C47A H47C 0.9800 .
C48A H48A 0.9800 .
C48A H48B 0.9800 .
C48A H48C 0.9800 .
C25B C30B 1.404(11) .
C25B C26B 1.406(11) .
C26B C27B 1.396(11) .
C26B C31B 1.509(12) .
C27B C28B 1.377(12) .
C27B H27B 0.9500 .
C28B C29B 1.383(12) .
C28B H28B 0.9500 .
C29B C30B 1.392(11) .
C29B H29B 0.9500 .
C30B C40B 1.496(11) .
C31B C32B 1.397(12) .
C31B C36B 1.414(12) .
C32B C33B 1.405(12) .
C32B C37B 1.492(12) .
C33B C34B 1.394(14) .
C33B H33B 0.9500 .
C34B C35B 1.365(15) .
C34B C38B 1.517(14) .
C35B C36B 1.385(14) .
C35B H35B 0.9500 .
C36B C39B 1.498(14) .
C37B H37D 0.9800 .
C37B H37E 0.9800 .
C37B H37F 0.9800 .
C38B H38D 0.9800 .
C38B H38E 0.9800 .
C38B H38F 0.9800 .
C39B H39D 0.9800 .
C39B H39E 0.9800 .
C39B H39F 0.9800 .
C40B C45B 1.407(11) .
C40B C41B 1.423(12) .
C41B C42B 1.395(12) .
C41B C46B 1.524(12) .
C42B C43B 1.378(13) .
C42B H42B 0.9500 .
C43B C44B 1.383(14) .
C43B C47B 1.521(13) .
C44B C45B 1.411(13) .
C44B H44B 0.9500 .
C45B C48B 1.495(13) .
C46B H46D 0.9800 .
C46B H46E 0.9800 .
C46B H46F 0.9800 .
C47B H47D 0.9800 .
C47B H47E 0.9800 .
C47B H47F 0.9800 .
C48B H48D 0.9800 .
C48B H48E 0.9800 .
C48B H48F 0.9800 .
C49 C54 1.396(8) .
C49 C50 1.407(8) .
C50 C51 1.399(8) .
C50 C55 1.495(8) .
C51 C52 1.374(9) .
C51 H51 0.9500 .
C52 C53 1.378(9) .
C52 H52 0.9500 .
C53 C54 1.408(8) .
C53 H53 0.9500 .
C54 C64 1.497(9) .
C55 C60 1.398(9) .
C55 C56 1.429(8) .
C56 C57 1.377(9) .
C56 C61 1.497(8) .
C57 C58 1.401(9) .
C57 H57 0.9500 .
C58 C59 1.370(9) .
C58 C62 1.492(9) .
C59 C60 1.391(9) .
C59 H59 0.9500 .
C60 C63 1.513(8) .
C61 H61A 0.9800 .
C61 H61B 0.9800 .
C61 H61C 0.9800 .
C62 H62A 0.9800 .
C62 H62B 0.9800 .
C62 H62C 0.9800 .
C63 H63A 0.9800 .
C63 H63B 0.9800 .
C63 H63C 0.9800 .
C64 C65 1.405(8) .
C64 C69 1.414(8) .
C65 C66 1.394(9) .
C65 C70 1.505(9) .
C66 C67 1.386(9) .
C66 H66 0.9500 .
C67 C68 1.395(9) .
C67 C71 1.501(9) .
C68 C69 1.384(9) .
C68 H68 0.9500 .
C69 C72 1.514(8) .
C70 H70A 0.9800 .
C70 H70B 0.9800 .
C70 H70C 0.9800 .
C71 H71A 0.9800 .
C71 H71B 0.9800 .
C71 H71C 0.9800 .
C72 H72A 0.9800 .
C72 H72B 0.9800 .
C72 H72C 0.9800 .
C73 C78 1.396(8) .
C73 C74 1.408(8) .
C74 C75 1.409(8) .
C74 C79 1.483(8) .
C75 C76 1.357(8) .
C75 H75 0.9500 .
C76 C77 1.392(8) .
C76 H76 0.9500 .
C77 C78 1.407(8) .
C77 H77 0.9500 .
C78 C88 1.492(8) .
C79 C80 1.390(9) .
C79 C84 1.420(8) .
C80 C81 1.394(9) .
C80 C85 1.519(9) .
C81 C82 1.381(9) .
C81 H81 0.9500 .
C82 C83 1.372(10) .
C82 C86 1.518(10) .
C83 C84 1.377(9) .
C83 H83 0.9500 .
C84 C87 1.506(8) .
C85 H85A 0.9800 .
C85 H85B 0.9800 .
C85 H85C 0.9800 .
C86 H86A 0.9800 .
C86 H86B 0.9800 .
C86 H86C 0.9800 .
C87 H87A 0.9800 .
C87 H87B 0.9800 .
C87 H87C 0.9800 .
C88 C93 1.402(8) .
C88 C89 1.411(8) .
C89 C90 1.395(8) .
C89 C94 1.504(8) .
C90 C91 1.388(9) .
C90 H90 0.9500 .
C91 C92 1.384(9) .
C91 C95 1.505(9) .
C92 C93 1.385(8) .
C92 H92 0.9500 .
C93 C96 1.518(8) .
C94 H94A 0.9800 .
C94 H94B 0.9800 .
C94 H94C 0.9800 .
C95 H95A 0.9800 .
C95 H95B 0.9800 .
C95 H95C 0.9800 .
C96 H96A 0.9800 .
C96 H96B 0.9800 .
C96 H96C 0.9800 .
C97 Cl5 1.61(3) .
C97 Cl6 1.62(3) .
C97 H97A 0.9900 .
C97 H97B 0.9900 .
Cl5 C97 0.58(5) 3_556
Cl5 Cl6 1.12(2) 3_556
Cl5 Cl5 1.93(4) 3_556
Cl6 Cl5 1.12(2) 3_556
C98 Cl8 1.62(3) .
C98 Cl7 1.62(3) .
C98 H98A 0.9900 .
C98 H98B 0.9900 .
Cl7 C98 1.00(10) 3_656
Cl7 Cl8 1.23(7) 3_656
Cl7 Cl7 1.59(8) 3_656
Cl8 Cl7 1.23(7) 3_656

loop_
_geom_torsion_atom_site_label_1
_geom_torsion_atom_site_label_2
_geom_torsion_atom_site_label_3
_geom_torsion_atom_site_label_4
_geom_torsion
_geom_torsion_site_symmetry_4
P3 As3A As3B Cl3B 97(12) .
P4 As3A As3B Cl3B 176(12) .
Cl3B As3A As3B P3 -97(12) .
P4 As3A As3B P3 79.1(2) .
Cl3B As3A As3B Cl4B -151(11) .
P3 As3A As3B Cl4B -54(5) .
P4 As3A As3B Cl4B 25(5) .
Cl3B As3A As3B P4 -176(12) .
P3 As3A As3B P4 -79.1(2) .
Cl3B As3A As3B Cl4A -150(11) .
P3 As3A As3B Cl4A -53(8) .
P4 As3A As3B Cl4A 26(8) .
Cl3B As3A As3B As4A -138(11) .
P3 As3A As3B As4A -41.7(12) .
P4 As3A As3B As4A 37.4(13) .
Cl4B As4A As4B P4 -18(16) .
Cl4A As4A As4B P4 -44(10) .
P3 As4A As4B P4 -88.0(18) .
As3B As4A As4B P4 -45.0(19) .
Cl4B As4A As4B P3 70(15) .
Cl4A As4A As4B P3 44(10) .
P4 As4A As4B P3 88.0(18) .
As3B As4A As4B P3 43.0(19) .
Cl4A As4A As4B Cl4B -26(12) .
P4 As4A As4B Cl4B 18(16) .
P3 As4A As4B Cl4B -70(15) .
As3B As4A As4B Cl4B -27(14) .
As3A Cl3A Cl3B As3B 0(2) .
As3B As3A Cl3B Cl3A 179(100) .
P3 As3A Cl3B Cl3A 84(15) .
P4 As3A Cl3B Cl3A 3(16) .
Cl3A As3A Cl3B As3B -179(100) .
P3 As3A Cl3B As3B -95(12) .
P4 As3A Cl3B As3B -176(12) .
As3B Cl4A Cl4B As4A 57(21) .
As4A Cl4A Cl4B As4B -11(5) .
As3B Cl4A Cl4B As4B 47(19) .
As4A Cl4A Cl4B As3B -57(21) .
As4B As4A Cl4B Cl4A -88(27) .
P4 As4A Cl4B Cl4A -105(23) .
P3 As4A Cl4B Cl4A -23(24) .
As3B As4A Cl4B Cl4A -58(22) .
Cl4A As4A Cl4B As4B 88(27) .
P4 As4A Cl4B As4B -17(14) .
P3 As4A Cl4B As4B 64(14) .
As3B As4A Cl4B As4B 30(16) .
As4B As4A Cl4B As3B -30(16) .
Cl4A As4A Cl4B As3B 58(22) .
P4 As4A Cl4B As3B -47(2) .
P3 As4A Cl4B As3B 35(2) .
As2 P1 C1 C6 135.9(5) .
As1 P1 C1 C6 45.6(5) .
As2 P1 C1 C2 -52.9(5) .
As1 P1 C1 C2 -143.3(4) .
C6 C1 C2 C3 0.3(9) .
P1 C1 C2 C3 -171.0(5) .
C6 C1 C2 C7 -176.5(6) .
P1 C1 C2 C7 12.2(8) .
C1 C2 C3 C4 -0.6(10) .
C7 C2 C3 C4 176.4(6) .
C2 C3 C4 C5 -0.2(11) .
C3 C4 C5 C6 1.3(11) .
C4 C5 C6 C1 -1.6(10) .
C4 C5 C6 C16 177.6(6) .
C2 C1 C6 C5 0.7(9) .
P1 C1 C6 C5 171.8(5) .
C2 C1 C6 C16 -178.4(6) .
P1 C1 C6 C16 -7.3(9) .
C3 C2 C7 C12 108.1(7) .
C1 C2 C7 C12 -75.1(8) .
C3 C2 C7 C8 -70.4(8) .
C1 C2 C7 C8 106.4(7) .
C12 C7 C8 C9 2.4(9) .
C2 C7 C8 C9 -179.1(6) .
C12 C7 C8 C13 -177.7(6) .
C2 C7 C8 C13 0.9(9) .
C7 C8 C9 C10 -1.7(10) .
C13 C8 C9 C10 178.4(6) .
C8 C9 C10 C11 0.2(10) .
C8 C9 C10 C14 -178.9(6) .
C9 C10 C11 C12 0.7(10) .
C14 C10 C11 C12 179.7(6) .
C8 C7 C12 C11 -1.6(9) .
C2 C7 C12 C11 179.9(6) .
C8 C7 C12 C15 175.7(6) .
C2 C7 C12 C15 -2.8(9) .
C10 C11 C12 C7 0.1(10) .
C10 C11 C12 C15 -177.4(6) .
C5 C6 C16 C21 -92.4(8) .
C1 C6 C16 C21 86.7(8) .
C5 C6 C16 C17 80.2(8) .
C1 C6 C16 C17 -100.6(8) .
C21 C16 C17 C18 1.5(9) .
C6 C16 C17 C18 -171.2(6) .
C21 C16 C17 C22 -179.6(6) .
C6 C16 C17 C22 7.7(9) .
C16 C17 C18 C19 -0.1(10) .
C22 C17 C18 C19 -179.1(6) .
C17 C18 C19 C20 -0.3(10) .
C17 C18 C19 C23 178.0(6) .
C18 C19 C20 C21 -0.6(10) .
C23 C19 C20 C21 -178.9(6) .
C17 C16 C21 C20 -2.4(9) .
C6 C16 C21 C20 170.2(6) .
C17 C16 C21 C24 176.1(6) .
C6 C16 C21 C24 -11.3(9) .
C19 C20 C21 C16 2.0(10) .
C19 C20 C21 C24 -176.5(6) .
C25B P2 C25A C26A 170(25) .
As2 P2 C25A C26A -121.7(19) .
As1 P2 C25A C26A -33(2) .
C25B P2 C25A C30A -5(22) .
As2 P2 C25A C30A 63.2(18) .
As1 P2 C25A C30A 151.6(15) .
C30A C25A C26A C27A -4(3) .
P2 C25A C26A C27A -178.5(16) .
C30A C25A C26A C31A 176.0(15) .
P2 C25A C26A C31A 1(3) .
C25A C26A C27A C28A 2(3) .
C31A C26A C27A C28A -177.3(15) .
C26A C27A C28A C29A 1(3) .
C27A C28A C29A C30A -3(3) .
C28A C29A C30A C25A 1(3) .
C28A C29A C30A C40A 174.1(16) .
C26A C25A C30A C29A 2(3) .
P2 C25A C30A C29A 177.2(16) .
C26A C25A C30A C40A -170.5(15) .
P2 C25A C30A C40A 5(2) .
C27A C26A C31A C32A -68.6(16) .
C25A C26A C31A C32A 111.8(19) .
C27A C26A C31A C36A 106.2(16) .
C25A C26A C31A C36A -73(2) .
C36A C31A C32A C33A 0(2) .
C26A C31A C32A C33A 174.3(11) .
C36A C31A C32A C37A -177.2(15) .
C26A C31A C32A C37A -2.6(19) .
C31A C32A C33A C34A 0(2) .
C37A C32A C33A C34A 176.6(13) .
C32A C33A C34A C35A 0.8(18) .
C32A C33A C34A C38A -177.9(13) .
C33A C34A C35A C36A -0.4(17) .
C38A C34A C35A C36A 178.2(13) .
C34A C35A C36A C31A -0.3(18) .
C34A C35A C36A C39A 177.2(11) .
C32A C31A C36A C35A 0.7(19) .
C26A C31A C36A C35A -174.0(10) .
C32A C31A C36A C39A -176.8(13) .
C26A C31A C36A C39A 8.5(17) .
C29A C30A C40A C45A -101.4(19) .
C25A C30A C40A C45A 71(2) .
C29A C30A C40A C41A 76(2) .
C25A C30A C40A C41A -112(2) .
C45A C40A C41A C42A 0(3) .
C30A C40A C41A C42A -177.2(16) .
C45A C40A C41A C46A 179(3) .
C30A C40A C41A C46A 2(3) .
C40A C41A C42A C43A 0(3) .
C46A C41A C42A C43A -179(3) .
C41A C42A C43A C44A 1(2) .
C41A C42A C43A C47A 178.0(18) .
C42A C43A C44A C45A -2(2) .
C47A C43A C44A C45A -178.7(14) .
C41A C40A C45A C44A 0(2) .
C30A C40A C45A C44A 176.5(11) .
C41A C40A C45A C48A -176.5(18) .
C30A C40A C45A C48A 0(2) .
C43A C44A C45A C40A 2(2) .
C43A C44A C45A C48A 177.6(14) .
C25A P2 C25B C30B 172(28) .
As2 P2 C25B C30B 59(5) .
As1 P2 C25B C30B 148(4) .
C25A P2 C25B C26B -11(19) .
As2 P2 C25B C26B -125(4) .
As1 P2 C25B C26B -36(5) .
C30B C25B C26B C27B 1(7) .
P2 C25B C26B C27B -175(4) .
C30B C25B C26B C31B 169(4) .
P2 C25B C26B C31B -7(7) .
C25B C26B C27B C28B -6(7) .
C31B C26B C27B C28B -175(4) .
C26B C27B C28B C29B 3(7) .
C27B C28B C29B C30B 6(8) .
C28B C29B C30B C25B -11(7) .
C28B C29B C30B C40B 171(4) .
C26B C25B C30B C29B 7(8) .
P2 C25B C30B C29B -177(4) .
C26B C25B C30B C40B -174(4) .
P2 C25B C30B C40B 2(7) .
C27B C26B C31B C32B -81(4) .
C25B C26B C31B C32B 112(5) .
C27B C26B C31B C36B 102(4) .
C25B C26B C31B C36B -66(5) .
C36B C31B C32B C33B -9(6) .
C26B C31B C32B C33B 174(3) .
C36B C31B C32B C37B 173(4) .
C26B C31B C32B C37B -5(5) .
C31B C32B C33B C34B 7(6) .
C37B C32B C33B C34B -175(4) .
C32B C33B C34B C35B -4(5) .
C32B C33B C34B C38B 175(4) .
C33B C34B C35B C36B 3(5) .
C38B C34B C35B C36B -176(3) .
C34B C35B C36B C31B -5(5) .
C34B C35B C36B C39B 179(4) .
C32B C31B C36B C35B 8(5) .
C26B C31B C36B C35B -175(3) .
C32B C31B C36B C39B -176(4) .
C26B C31B C36B C39B 2(5) .
C29B C30B C40B C45B -107(5) .
C25B C30B C40B C45B 74(5) .
C29B C30B C40B C41B 68(5) .
C25B C30B C40B C41B -111(5) .
C45B C40B C41B C42B 0(8) .
C30B C40B C41B C42B -175(4) .
C45B C40B C41B C46B -178(7) .
C30B C40B C41B C46B 8(9) .
C40B C41B C42B C43B 3(8) .
C46B C41B C42B C43B -180(7) .
C41B C42B C43B C44B -4(7) .
C41B C42B C43B C47B 177(5) .
C42B C43B C44B C45B 3(6) .
C47B C43B C44B C45B -178(4) .
C41B C40B C45B C44B -1(6) .
C30B C40B C45B C44B 173(3) .
C41B C40B C45B C48B -178(5) .
C30B C40B C45B C48B -3(5) .
C43B C44B C45B C40B 0(6) .
C43B C44B C45B C48B 177(4) .
As4B P3 C49 C54 -131.3(12) .
As4A P3 C49 C54 -119.4(5) .
As3A P3 C49 C54 -31.0(6) .
As3B P3 C49 C54 -48.0(10) .
As4B P3 C49 C50 53.3(12) .
As4A P3 C49 C50 65.2(5) .
As3A P3 C49 C50 153.6(4) .
As3B P3 C49 C50 136.6(9) .
C54 C49 C50 C51 6.6(9) .
P3 C49 C50 C51 -177.7(4) .
C54 C49 C50 C55 -171.5(6) .
P3 C49 C50 C55 4.2(8) .
C49 C50 C51 C52 -3.0(9) .
C55 C50 C51 C52 175.2(6) .
C50 C51 C52 C53 -1.0(10) .
C51 C52 C53 C54 1.5(10) .
C50 C49 C54 C53 -6.1(9) .
P3 C49 C54 C53 178.6(4) .
C50 C49 C54 C64 171.2(6) .
P3 C49 C54 C64 -4.1(9) .
C52 C53 C54 C49 2.1(9) .
C52 C53 C54 C64 -175.4(6) .
C51 C50 C55 C60 74.6(8) .
C49 C50 C55 C60 -107.3(7) .
C51 C50 C55 C56 -101.9(7) .
C49 C50 C55 C56 76.2(8) .
C60 C55 C56 C57 0.4(9) .
C50 C55 C56 C57 177.0(6) .
C60 C55 C56 C61 -178.4(6) .
C50 C55 C56 C61 -1.9(9) .
C55 C56 C57 C58 0.9(10) .
C61 C56 C57 C58 179.7(6) .
C56 C57 C58 C59 -0.7(10) .
C56 C57 C58 C62 -177.2(6) .
C57 C58 C59 C60 -0.9(10) .
C62 C58 C59 C60 175.6(6) .
C58 C59 C60 C55 2.1(10) .
C58 C59 C60 C63 -176.7(6) .
C56 C55 C60 C59 -1.8(9) .
C50 C55 C60 C59 -178.3(6) .
C56 C55 C60 C63 176.9(6) .
C50 C55 C60 C63 0.4(9) .
C49 C54 C64 C65 113.1(7) .
C53 C54 C64 C65 -69.5(8) .
C49 C54 C64 C69 -72.5(8) .
C53 C54 C64 C69 105.0(7) .
C69 C64 C65 C66 0.8(9) .
C54 C64 C65 C66 175.3(6) .
C69 C64 C65 C70 179.6(6) .
C54 C64 C65 C70 -6.0(10) .
C64 C65 C66 C67 -2.4(10) .
C70 C65 C66 C67 178.9(6) .
C65 C66 C67 C68 3.3(10) .
C65 C66 C67 C71 -176.8(7) .
C66 C67 C68 C69 -2.8(11) .
C71 C67 C68 C69 177.3(7) .
C67 C68 C69 C64 1.4(11) .
C67 C68 C69 C72 -178.0(6) .
C65 C64 C69 C68 -0.4(10) .
C54 C64 C69 C68 -174.9(6) .
C65 C64 C69 C72 179.0(6) .
C54 C64 C69 C72 4.5(9) .
As4B P4 C73 C78 -42.9(12) .
As4A P4 C73 C78 -55.1(5) .
As3A P4 C73 C78 -143.9(4) .
As3B P4 C73 C78 -126.1(9) .
As4B P4 C73 C74 144.8(12) .
As4A P4 C73 C74 132.6(5) .
As3A P4 C73 C74 43.8(5) .
As3B P4 C73 C74 61.7(9) .
C78 C73 C74 C75 2.6(9) .
P4 C73 C74 C75 174.7(4) .
C78 C73 C74 C79 -173.4(6) .
P4 C73 C74 C79 -1.3(8) .
C73 C74 C75 C76 0.5(9) .
C79 C74 C75 C76 176.8(6) .
C74 C75 C76 C77 -2.7(9) .
C75 C76 C77 C78 1.9(9) .
C74 C73 C78 C77 -3.4(9) .
P4 C73 C78 C77 -175.7(4) .
C74 C73 C78 C88 174.3(6) .
P4 C73 C78 C88 2.1(8) .
C76 C77 C78 C73 1.1(9) .
C76 C77 C78 C88 -176.8(6) .
C73 C74 C79 C80 -103.6(7) .
C75 C74 C79 C80 80.4(7) .
C73 C74 C79 C84 80.0(8) .
C75 C74 C79 C84 -96.1(7) .
C84 C79 C80 C81 -0.7(9) .
C74 C79 C80 C81 -177.1(6) .
C84 C79 C80 C85 178.6(6) .
C74 C79 C80 C85 2.1(9) .
C79 C80 C81 C82 -0.3(10) .
C85 C80 C81 C82 -179.5(6) .
C80 C81 C82 C83 1.9(10) .
C80 C81 C82 C86 -178.7(6) .
C81 C82 C83 C84 -2.4(10) .
C86 C82 C83 C84 178.1(6) .
C82 C83 C84 C79 1.5(10) .
C82 C83 C84 C87 -179.5(6) .
C80 C79 C84 C83 0.1(9) .
C74 C79 C84 C83 176.7(6) .
C80 C79 C84 C87 -178.9(6) .
C74 C79 C84 C87 -2.4(9) .
C73 C78 C88 C93 109.8(7) .
C77 C78 C88 C93 -72.5(7) .
C73 C78 C88 C89 -71.5(8) .
C77 C78 C88 C89 106.3(7) .
C93 C88 C89 C90 -0.4(9) .
C78 C88 C89 C90 -179.2(6) .
C93 C88 C89 C94 177.4(6) .
C78 C88 C89 C94 -1.4(9) .
C88 C89 C90 C91 -1.0(10) .
C94 C89 C90 C91 -178.9(6) .
C89 C90 C91 C92 1.9(10) .
C89 C90 C91 C95 -179.7(7) .
C90 C91 C92 C93 -1.5(10) .
C95 C91 C92 C93 -179.8(7) .
C91 C92 C93 C88 0.1(10) .
C91 C92 C93 C96 178.4(6) .
C89 C88 C93 C92 0.9(9) .
C78 C88 C93 C92 179.6(6) .
C89 C88 C93 C96 -177.4(6) .
C78 C88 C93 C96 1.4(9) .
Cl6 C97 Cl5 C97 28(7) 3_556
Cl6 C97 Cl5 Cl6 166(4) 3_556
Cl6 C97 Cl5 Cl5 28(7) 3_556
Cl5 C97 Cl6 Cl5 -90(14) 3_556
Cl8 C98 Cl7 C98 -14(6) 3_656
Cl8 C98 Cl7 Cl8 -157(10) 3_656
Cl8 C98 Cl7 Cl7 -14(6) 3_656
Cl7 C98 Cl8 Cl7 17(8) 3_656
